data_7231791
loop_
_publ_author_name
'Elsayed Moussa, Mehdi'
'Peresypkina, Eugenia'
'Virovets, Alexander V.'
'Venus, Dominik'
'Bal\'azs, G\'abor'
'Scheer, Manfred'

_publ_section_title
;
 Tuning the dimensionality of organometallic--organic hybrid polymers
 assembled from [Cp2Mo2(CO)4(\h2-P2)], bipyridyl linkers and AgI ions
;
_journal_issue 46
_journal_name_full CrystEngComm
_journal_page_first 7417
_journal_paper_doi 10.1039/C8CE01792A
_journal_volume 20
_journal_year 2018
_chemical_formula_structural '[Ag2 ((C5 H5)2 Mo2 P2 (C O)4)2 (C10 H8 N2)2](Al1 O4 C16 F36)2 * 2(C H2 Cl2)'
_chemical_formula_sum 'C82 H40 Ag2 Al2 Cl4 F72 Mo4 N4 O16 P4'
_chemical_formula_weight 3624.32
_space_group_crystal_system orthorhombic
_space_group_IT_number 33
_space_group_name_Hall 'P 2c -2n'
_space_group_name_H-M_alt 'P n a 21'
_symmetry_space_group_name_Hall 'P 2c -2n'
_symmetry_space_group_name_H-M 'P n a 21'
_atom_sites_solution_hydrogens geom
_atom_sites_solution_primary direct
_atom_sites_solution_secondary difmap
_audit_creation_method SHELXL-2013
_audit_update_record
;
2018-08-30 deposited with the CCDC.
2018-11-06 downloaded from the CCDC.
;
_cell_angle_alpha 90
_cell_angle_beta 90
_cell_angle_gamma 90
_cell_formula_units_Z 4
_cell_length_a 28.6833(2)
_cell_length_b 25.7478(2)
_cell_length_c 15.83160(10)
_cell_measurement_reflns_used 131120
_cell_measurement_temperature 123(2)
_cell_measurement_theta_max 73.6080
_cell_measurement_theta_min 2.7500
_cell_volume 11692.14(14)
_computing_structure_refinement 'SHELXL-2013 (Sheldrick, 2013)'
_diffrn_ambient_environment N~2~
_diffrn_ambient_temperature 123(2)
_diffrn_detector 'CCD plate'
_diffrn_detector_area_resol_mean 4.1818
_diffrn_detector_type TitanS2
_diffrn_measured_fraction_theta_full 1.000
_diffrn_measured_fraction_theta_max 0.997
_diffrn_measurement_device 'four-circle diffractometer'
_diffrn_measurement_device_type 'SuperNova, TitanS2'
_diffrn_measurement_method '\w scans'
_diffrn_radiation_monochromator mirror
_diffrn_radiation_probe x-ray
_diffrn_radiation_type CuK\a
_diffrn_radiation_wavelength 1.54178
_diffrn_reflns_av_R_equivalents 0.1065
_diffrn_reflns_av_unetI/netI 0.0348
_diffrn_reflns_Laue_measured_fraction_full 1.000
_diffrn_reflns_Laue_measured_fraction_max 0.997
_diffrn_reflns_limit_h_max 35
_diffrn_reflns_limit_h_min -35
_diffrn_reflns_limit_k_max 31
_diffrn_reflns_limit_k_min -31
_diffrn_reflns_limit_l_max 19
_diffrn_reflns_limit_l_min -19
_diffrn_reflns_number 226513
_diffrn_reflns_point_group_measured_fraction_full 1.000
_diffrn_reflns_point_group_measured_fraction_max 0.997
_diffrn_reflns_theta_full 67.500
_diffrn_reflns_theta_max 73.746
_diffrn_reflns_theta_min 3.081
_diffrn_source 'SuperNova CuK\a source'
_exptl_absorpt_coefficient_mu 9.174
_exptl_absorpt_correction_T_max 0.442
_exptl_absorpt_correction_T_min 0.149
_exptl_absorpt_correction_type gaussian
_exptl_absorpt_process_details
;
CrysAlisPro 1.171.38.41 (Rigaku Oxford Diffraction, 2015)
Numerical absorption correction based on gaussian integration over
            a multifaceted crystal model
Empirical absorption correction using spherical harmonics,
 implemented in SCALE3 ABSPACK scaling algorithm.
;
_exptl_crystal_colour red
_exptl_crystal_density_diffrn 2.059
_exptl_crystal_description prism
_exptl_crystal_F_000 7008
_exptl_crystal_size_max 0.300
_exptl_crystal_size_mid 0.247
_exptl_crystal_size_min 0.121
_refine_diff_density_max 1.148
_refine_diff_density_min -1.183
_refine_diff_density_rms 0.111
_refine_ls_abs_structure_details
;
 Refined as an inversion twin.
;
_refine_ls_abs_structure_Flack 0.650(7)
_refine_ls_extinction_method none
_refine_ls_goodness_of_fit_ref 1.058
_refine_ls_hydrogen_treatment constr
_refine_ls_matrix_type full
_refine_ls_number_parameters 1880
_refine_ls_number_reflns 23516
_refine_ls_number_restraints 1
_refine_ls_restrained_S_all 1.058
_refine_ls_R_factor_all 0.0435
_refine_ls_R_factor_gt 0.0430
_refine_ls_shift/su_max 0.001
_refine_ls_shift/su_mean 0.000
_refine_ls_structure_factor_coef Fsqd
_refine_ls_weighting_details
;
 w=1/[\s^2^(Fo^2^)+(0.0846P)^2^+14.7889P]
 where P=(Fo^2^+2Fc^2^)/3
;
_refine_ls_weighting_scheme calc
_refine_ls_wR_factor_gt 0.1161
_refine_ls_wR_factor_ref 0.1165
_reflns_Friedel_coverage 0.927
_reflns_Friedel_fraction_full 1.000
_reflns_Friedel_fraction_max 0.997
_reflns_number_gt 23077
_reflns_number_total 23516
_reflns_threshold_expression 'I > 2\s(I)'
_cod_data_source_file c8ce01792a2.cif
_cod_data_source_block nc41
_cod_depositor_comments 'Adding full bibliography for 7231788--7231791.cif.'
_cod_database_code 7231791
_shelx_space_group_comment
;
The symmetry employed for this shelxl refinement is uniquely defined
by the following loop, which should always be used as a source of
symmetry information in preference to the above space-group names.
They are only intended as comments.
;
_oxdiff_exptl_absorpt_empirical_full_min 0.389
_oxdiff_exptl_absorpt_empirical_full_max 6.116
_oxdiff_exptl_absorpt_empirical_details
;
Empirical correction (ABSPACK) includes:
- Absorption correction using spherical harmonics
- Frame scaling
;
_shelxl_version_number 2013-2

loop_
_space_group_symop_operation_xyz
'x, y, z'
'-x, -y, z+1/2'
'x+1/2, -y+1/2, z'
'-x+1/2, y+1/2, z+1/2'

loop_
_atom_site_label
_atom_site_type_symbol
_atom_site_fract_x
_atom_site_fract_y
_atom_site_fract_z
_atom_site_U_iso_or_equiv
_atom_site_adp_type
_atom_site_occupancy
_atom_site_site_symmetry_order
_atom_site_calc_flag
_atom_site_refinement_flags_posn
_atom_site_refinement_flags_adp
_atom_site_refinement_flags_occupancy
_atom_site_disorder_assembly
_atom_site_disorder_group
Ag1 Ag 0.20837(2) 0.29357(2) 0.25040(3) 0.01874(11) Uani 1 1 d . . . . .
Ag2 Ag 0.31149(2) 0.19374(2) 0.10517(3) 0.01912(10) Uani 1 1 d . . . . .
Mo11 Mo 0.29215(2) 0.36066(2) 0.00571(4) 0.02027(12) Uani 1 1 d . . . . .
Mo12 Mo 0.20530(2) 0.29455(2) -0.03705(3) 0.02029(13) Uani 1 1 d . . . . .
Mo21 Mo 0.23473(2) 0.13188(2) 0.35237(4) 0.01852(11) Uani 1 1 d . . . . .
Mo22 Mo 0.31590(2) 0.20160(2) 0.40313(3) 0.01927(12) Uani 1 1 d . . . . .
P11 P 0.23322(6) 0.32498(6) 0.10501(12) 0.0210(3) Uani 1 1 d . . . . .
P12 P 0.27413(6) 0.26932(7) 0.04416(11) 0.0214(3) Uani 1 1 d . . . . .
P21 P 0.29527(6) 0.16710(7) 0.25742(11) 0.0202(3) Uani 1 1 d . . . . .
P22 P 0.25243(6) 0.22405(6) 0.31012(11) 0.0201(3) Uani 1 1 d . . . . .
C1 C 0.3400(3) 0.3472(3) 0.0949(5) 0.0315(16) Uani 1 1 d . . . . .
C2 C 0.3311(3) 0.3176(4) -0.0736(6) 0.0353(18) Uani 1 1 d . . . . .
C3 C 0.2341(3) 0.3214(3) -0.1434(5) 0.0311(16) Uani 1 1 d . . . . .
C4 C 0.1721(3) 0.3619(3) -0.0181(5) 0.0272(15) Uani 1 1 d . . . . .
C5 C 0.1916(3) 0.1787(3) 0.4135(5) 0.0269(14) Uani 1 1 d . . . . .
C6 C 0.1943(3) 0.1381(3) 0.2510(6) 0.0310(16) Uani 1 1 d . . . . .
C7 C 0.3614(3) 0.2399(3) 0.3310(5) 0.0316(16) Uani 1 1 d . . . . .
C8 C 0.3564(3) 0.1386(3) 0.3865(6) 0.0303(16) Uani 1 1 d . . . . .
O1 O 0.3678(3) 0.3416(3) 0.1451(5) 0.0465(17) Uani 1 1 d . . . . .
O2 O 0.3536(3) 0.2954(4) -0.1192(5) 0.060(2) Uani 1 1 d . . . . .
O3 O 0.2474(2) 0.3336(3) -0.2086(4) 0.0412(14) Uani 1 1 d . . . . .
O4 O 0.1506(2) 0.3978(3) -0.0059(4) 0.0396(14) Uani 1 1 d . . . . .
O5 O 0.1652(2) 0.2041(3) 0.4496(5) 0.0420(15) Uani 1 1 d . . . . .
O6 O 0.1713(3) 0.1403(3) 0.1922(5) 0.0477(17) Uani 1 1 d . . . . .
O7 O 0.3889(3) 0.2616(3) 0.2916(5) 0.0500(17) Uani 1 1 d . . . . .
O8 O 0.3798(2) 0.1033(3) 0.3789(5) 0.0462(17) Uani 1 1 d . . . . .
C11 C 0.2568(3) 0.4319(3) -0.0641(6) 0.0324(17) Uani 1 1 d . . . . .
H11A H 0.2281 0.4304 -0.0999 0.039 Uiso 1 1 calc R U . . .
C12 C 0.2580(3) 0.4430(3) 0.0234(6) 0.0355(18) Uani 1 1 d . . . . .
H12A H 0.2305 0.4511 0.0598 0.043 Uiso 1 1 calc R U . . .
C13 C 0.3050(4) 0.4449(3) 0.0486(7) 0.046(2) Uani 1 1 d . . . . .
H13A H 0.3167 0.4559 0.1053 0.055 Uiso 1 1 calc R U . . .
C14 C 0.3330(3) 0.4346(4) -0.0234(8) 0.047(2) Uani 1 1 d . . . . .
H14A H 0.3677 0.4376 -0.0262 0.056 Uiso 1 1 calc R U . . .
C15 C 0.3029(4) 0.4259(4) -0.0928(7) 0.042(2) Uani 1 1 d . . . . .
H15A H 0.3127 0.4209 -0.1529 0.051 Uiso 1 1 calc R U . . .
C16 C 0.1950(4) 0.2039(3) -0.0410(7) 0.044(2) Uani 1 1 d . . . . .
H16A H 0.2191 0.1773 -0.0271 0.053 Uiso 1 1 calc R U . . .
C17 C 0.1617(4) 0.2250(4) 0.0160(7) 0.046(2) Uani 1 1 d . . . . .
H17A H 0.1582 0.2155 0.0769 0.056 Uiso 1 1 calc R U . . .
C18 C 0.1318(3) 0.2583(4) -0.0305(7) 0.046(2) Uani 1 1 d . . . . .
H18A H 0.1032 0.2757 -0.0081 0.055 Uiso 1 1 calc R U . . .
C19 C 0.1467(3) 0.2584(4) -0.1160(6) 0.040(2) Uani 1 1 d . . . . .
H19A H 0.1302 0.2753 -0.1644 0.048 Uiso 1 1 calc R U . . .
C20 C 0.1853(4) 0.2240(4) -0.1219(6) 0.040(2) Uani 1 1 d . . . . .
H20A H 0.2014 0.2137 -0.1754 0.048 Uiso 1 1 calc R U . . .
C21 C 0.2314(4) 0.0442(3) 0.3249(6) 0.037(2) Uani 1 1 d . . . . .
H21A H 0.2261 0.0280 0.2683 0.044 Uiso 1 1 calc R U . . .
C22 C 0.2750(3) 0.0525(3) 0.3628(6) 0.0335(18) Uani 1 1 d . . . . .
H22A H 0.3059 0.0446 0.3369 0.040 Uiso 1 1 calc R U . . .
C23 C 0.2674(3) 0.0703(3) 0.4464(6) 0.0319(17) Uani 1 1 d . . . . .
H23A H 0.2920 0.0772 0.4898 0.038 Uiso 1 1 calc R U . . .
C24 C 0.2184(3) 0.0723(3) 0.4592(6) 0.0338(18) Uani 1 1 d . . . . .
H24A H 0.2026 0.0806 0.5139 0.041 Uiso 1 1 calc R U . . .
C25 C 0.1961(3) 0.0566(3) 0.3850(7) 0.0374(19) Uani 1 1 d . . . . .
H25A H 0.1619 0.0503 0.3782 0.045 Uiso 1 1 calc R U . . .
C26 C 0.3552(3) 0.2375(4) 0.5149(6) 0.042(2) Uani 1 1 d . . . . .
H26A H 0.3896 0.2439 0.5179 0.050 Uiso 1 1 calc R U . . .
C27 C 0.3208(4) 0.2740(3) 0.4889(6) 0.0382(19) Uani 1 1 d . . . . .
H27A H 0.3268 0.3104 0.4697 0.046 Uiso 1 1 calc R U . . .
C28 C 0.2767(3) 0.2516(3) 0.5041(5) 0.0328(16) Uani 1 1 d . . . . .
H28A H 0.2459 0.2692 0.4957 0.039 Uiso 1 1 calc R U . . .
C29 C 0.2833(3) 0.2017(3) 0.5396(5) 0.0336(18) Uani 1 1 d . . . . .
H29A H 0.2583 0.1780 0.5609 0.040 Uiso 1 1 calc R U . . .
C30 C 0.3318(4) 0.1936(4) 0.5455(6) 0.040(2) Uani 1 1 d . . . . .
H30A H 0.3470 0.1629 0.5726 0.048 Uiso 1 1 calc R U . . .
N11 N 0.2033(2) 0.3723(2) 0.3226(4) 0.0235(12) Uani 1 1 d . . . . .
N12 N 0.1945(2) 0.6143(2) 0.5338(4) 0.0267(13) Uani 1 1 d . . . . .
N21 N -0.10799(19) 0.3045(2) 0.1051(5) 0.0270(12) Uani 1 1 d . . . . .
N22 N 0.1293(2) 0.2861(2) 0.2203(4) 0.0254(12) Uani 1 1 d . . . . .
C311 C -0.0859(3) 0.3407(3) 0.1486(7) 0.0361(19) Uani 1 1 d . . . . .
H31A H -0.1032 0.3705 0.1651 0.043 Uiso 1 1 calc R U . . .
C312 C -0.0392(3) 0.3384(3) 0.1720(7) 0.036(2) Uani 1 1 d . . . . .
H31B H -0.0249 0.3660 0.2022 0.044 Uiso 1 1 calc R U . . .
C313 C -0.0143(2) 0.2943(3) 0.1497(5) 0.0246(14) Uani 1 1 d . . . . .
C314 C -0.0364(2) 0.2559(3) 0.1045(6) 0.0266(14) Uani 1 1 d . . . . .
H31C H -0.0202 0.2254 0.0882 0.032 Uiso 1 1 calc R U . . .
C315 C -0.0832(3) 0.2628(3) 0.0829(5) 0.0265(15) Uani 1 1 d . . . . .
H31D H -0.0982 0.2365 0.0507 0.032 Uiso 1 1 calc R U . . .
C316 C 0.0358(2) 0.2903(3) 0.1735(5) 0.0225(14) Uani 1 1 d . . . . .
C317 C 0.0536(3) 0.2473(3) 0.2138(5) 0.0260(14) Uani 1 1 d . . . . .
H31E H 0.0341 0.2184 0.2256 0.031 Uiso 1 1 calc R U . . .
C318 C 0.1001(2) 0.2466(3) 0.2371(5) 0.0274(15) Uani 1 1 d . . . . .
H31F H 0.1118 0.2170 0.2661 0.033 Uiso 1 1 calc R U . . .
C319 C 0.0656(3) 0.3310(3) 0.1555(6) 0.0277(15) Uani 1 1 d . . . . .
H31G H 0.0545 0.3610 0.1271 0.033 Uiso 1 1 calc R U . . .
C320 C 0.1120(2) 0.3271(3) 0.1797(5) 0.0280(16) Uani 1 1 d . . . . .
H32A H 0.1324 0.3551 0.1668 0.034 Uiso 1 1 calc R U . . .
C411 C 0.2018(3) 0.3746(3) 0.4070(6) 0.0350(18) Uani 1 1 d . . . . .
H41A H 0.2021 0.3431 0.4382 0.042 Uiso 1 1 calc R U . . .
C412 C 0.1998(3) 0.4210(3) 0.4506(5) 0.0326(18) Uani 1 1 d . . . . .
H41B H 0.2002 0.4209 0.5106 0.039 Uiso 1 1 calc R U . . .
C413 C 0.1973(3) 0.4679(3) 0.4069(5) 0.0235(14) Uani 1 1 d . . . . .
C414 C 0.1972(3) 0.4654(3) 0.3190(5) 0.0268(15) Uani 1 1 d . . . . .
H41C H 0.1949 0.4962 0.2861 0.032 Uiso 1 1 calc R U . . .
C415 C 0.2006(3) 0.4171(3) 0.2806(5) 0.0256(14) Uani 1 1 d . . . . .
H41D H 0.2011 0.4159 0.2206 0.031 Uiso 1 1 calc R U . . .
C416 C 0.1958(3) 0.5187(3) 0.4506(5) 0.0238(14) Uani 1 1 d . . . . .
C417 C 0.2255(3) 0.5287(3) 0.5188(5) 0.0290(15) Uani 1 1 d . . . . .
H41E H 0.2465 0.5029 0.5383 0.035 Uiso 1 1 calc R U . . .
C418 C 0.2236(3) 0.5767(3) 0.5572(5) 0.0310(17) Uani 1 1 d . . . . .
H41F H 0.2442 0.5833 0.6029 0.037 Uiso 1 1 calc R U . . .
C419 C 0.1654(3) 0.5572(3) 0.4268(5) 0.0312(17) Uani 1 1 d . . . . .
H41G H 0.1442 0.5518 0.3814 0.037 Uiso 1 1 calc R U . . .
C420 C 0.1660(3) 0.6046(3) 0.4702(6) 0.0344(18) Uani 1 1 d . . . . .
H42A H 0.1449 0.6310 0.4532 0.041 Uiso 1 1 calc R U . . .
Al1 Al -0.01265(7) 0.60304(8) 0.15804(12) 0.0179(4) Uani 1 1 d . . . . .
Al2 Al -0.06246(7) 0.02671(8) 0.48746(12) 0.0206(4) Uani 1 1 d . . . . .
O11 O 0.0333(2) 0.5604(2) 0.1709(4) 0.0314(12) Uani 1 1 d . . . . .
O12 O -0.00699(19) 0.6505(2) 0.2344(3) 0.0300(12) Uani 1 1 d . . . . .
O13 O -0.0669(2) 0.5753(2) 0.1712(4) 0.0313(12) Uani 1 1 d . . . . .
O14 O -0.0099(2) 0.6253(2) 0.0552(4) 0.0285(11) Uani 1 1 d . . . . .
O21 O -0.0967(3) 0.0435(3) 0.4027(5) 0.0529(18) Uani 1 1 d . . . . .
O22 O -0.0959(3) 0.0342(4) 0.5790(5) 0.0357(19) Uani 0.7 1 d . . P A 1
O22A O -0.0731(11) 0.0574(12) 0.5816(18) 0.056(6) Uiso 0.3 1 d . . P A 2
O23 O -0.0151(3) 0.0651(3) 0.4898(6) 0.062(2) Uani 1 1 d . . . . .
O24 O -0.0517(2) -0.0381(2) 0.4818(5) 0.0422(15) Uani 1 1 d . . . . .
C111 C 0.0592(3) 0.5215(3) 0.1386(5) 0.0293(16) Uani 1 1 d . . . . .
C112 C 0.0655(5) 0.4811(4) 0.2114(8) 0.054(3) Uani 1 1 d . . . . .
C113 C 0.1087(4) 0.5427(4) 0.1192(10) 0.059(3) Uani 1 1 d . . . . .
C114 C 0.0382(4) 0.4957(4) 0.0613(6) 0.046(2) Uani 1 1 d . . . . .
F11F F 0.0546(2) 0.4484(2) 0.0453(4) 0.0476(14) Uani 1 1 d . . . . .
F11C F 0.0721(3) 0.5017(3) 0.2849(4) 0.0634(18) Uani 1 1 d . . . . .
F11B F 0.0267(3) 0.4522(3) 0.2180(5) 0.0619(18) Uani 1 1 d . . . . .
F11E F -0.0083(2) 0.4916(3) 0.0690(4) 0.0557(16) Uani 1 1 d . . . . .
F11A F 0.1014(3) 0.4489(2) 0.1953(6) 0.068(2) Uani 1 1 d . . . . .
F11D F 0.0457(3) 0.5269(3) -0.0068(4) 0.077(3) Uani 1 1 d . . . . .
F11G F 0.1053(3) 0.5867(3) 0.0742(5) 0.073(2) Uani 1 1 d . . . . .
F11I F 0.1320(2) 0.5533(3) 0.1897(7) 0.079(3) Uani 1 1 d . . . . .
F11H F 0.1323(3) 0.5103(3) 0.0672(9) 0.109(4) Uani 1 1 d . . . . .
C121 C 0.0216(3) 0.6817(4) 0.2784(6) 0.0342(18) Uani 1 1 d . . . . .
C122 C 0.0506(6) 0.6490(7) 0.3414(11) 0.055(4) Uani 0.7 1 d . . P B 1
C123 C -0.0087(6) 0.7204(8) 0.3303(15) 0.069(7) Uani 0.7 1 d . . P B 1
C124 C 0.0543(7) 0.7126(8) 0.2177(12) 0.067(6) Uani 0.7 1 d . . P B 1
C125 C 0.0200(15) 0.6632(16) 0.377(3) 0.054(9) Uiso 0.3 1 d . . P B 2
C126 C 0.0028(13) 0.7381(14) 0.272(2) 0.045(8) Uiso 0.3 1 d . . P B 2
C127 C 0.0736(13) 0.6807(15) 0.248(3) 0.049(7) Uiso 0.3 1 d . . P B 2
F12A F 0.0707(3) 0.6808(3) 0.1593(5) 0.070(2) Uani 1 1 d . . . . .
F12B F 0.0924(3) 0.7303(4) 0.2605(7) 0.092(3) Uani 1 1 d . . . . .
F12E F 0.0266(3) 0.6128(4) 0.3773(5) 0.082(2) Uani 1 1 d . . . . .
F12F F 0.0667(4) 0.6797(4) 0.4062(6) 0.100(3) Uani 1 1 d . . . . .
F12I F -0.0437(2) 0.7381(3) 0.2842(6) 0.070(2) Uani 1 1 d . . . . .
F12C F 0.0305(7) 0.7503(5) 0.1798(9) 0.068(4) Uani 0.57 1 d . . P B 1
F12D F 0.0871(4) 0.6260(5) 0.3024(8) 0.042(2) Uani 0.57 1 d . . P B 1
F12G F 0.0147(5) 0.7581(5) 0.3651(10) 0.056(3) Uani 0.57 1 d . . P B 1
F12H F -0.0295(4) 0.6958(6) 0.3959(7) 0.057(3) Uani 0.57 1 d . . P B 1
F12K F 0.0198(8) 0.7698(9) 0.3295(15) 0.063(6) Uiso 0.43 1 d . . P B 2
F12L F 0.0943(9) 0.6401(9) 0.2707(16) 0.072(7) Uiso 0.43 1 d . . P B 2
F12M F 0.0083(10) 0.7580(12) 0.204(2) 0.094(9) Uiso 0.43 1 d . . P B 2
F12N F -0.0161(11) 0.6735(12) 0.411(2) 0.095(9) Uiso 0.43 1 d . . P B 2
C131 C -0.0994(3) 0.5540(3) 0.2218(5) 0.0287(16) Uani 1 1 d . . . . .
C132 C -0.1423(4) 0.5898(5) 0.2251(6) 0.051(3) Uani 1 1 d . . . . .
C133 C -0.0815(4) 0.5453(4) 0.3132(7) 0.047(2) Uani 1 1 d . . . . .
C134 C -0.1144(5) 0.5021(6) 0.1804(9) 0.075(5) Uani 1 1 d . . . . .
F13I F -0.0806(2) 0.5905(3) 0.3547(4) 0.0570(16) Uani 1 1 d . . . . .
F13G F -0.0386(2) 0.5274(3) 0.3127(5) 0.0646(19) Uani 1 1 d . . . . .
F13B F -0.1169(3) 0.5039(4) 0.1006(5) 0.084(3) Uani 1 1 d . . . . .
F13K F -0.1087(2) 0.5126(3) 0.3570(4) 0.0575(16) Uani 1 1 d . . . . .
F13A F -0.1544(3) 0.4834(4) 0.2115(5) 0.091(3) Uani 1 1 d . . . . .
F13F F -0.1304(3) 0.6386(3) 0.2363(5) 0.072(2) Uani 1 1 d . . . . .
F13E F -0.1718(2) 0.5763(4) 0.2867(4) 0.067(2) Uani 1 1 d . . . . .
F13H F -0.0796(4) 0.4648(3) 0.2031(8) 0.104(4) Uani 1 1 d . . . . .
F13D F -0.1665(2) 0.5864(5) 0.1525(5) 0.096(4) Uani 1 1 d . . . . .
C141 C -0.0309(3) 0.6500(3) -0.0092(5) 0.0282(16) Uani 1 1 d . . . . .
C142 C 0.0049(5) 0.6892(5) -0.0459(8) 0.059(3) Uani 1 1 d . . . . .
C143 C -0.0457(5) 0.6093(5) -0.0768(7) 0.063(3) Uani 1 1 d . . . . .
C144 C -0.0757(4) 0.6801(5) 0.0179(7) 0.057(3) Uani 1 1 d . . . . .
F14E F -0.0690(3) 0.7009(3) 0.0939(5) 0.069(2) Uani 1 1 d . . . . .
F14D F -0.0885(3) 0.7158(3) -0.0360(5) 0.071(2) Uani 1 1 d . . . . .
F14C F -0.0084(3) 0.7056(4) -0.1237(5) 0.077(3) Uani 1 1 d . . . . .
F14F F -0.1107(2) 0.6443(4) 0.0284(6) 0.082(3) Uani 1 1 d . . . . .
F14B F 0.0464(2) 0.6706(4) -0.0509(5) 0.071(2) Uani 1 1 d . . . . .
F14I F -0.0753(3) 0.6286(3) -0.1336(5) 0.077(2) Uani 1 1 d . . . . .
F14H F -0.0639(4) 0.5681(3) -0.0443(5) 0.078(3) Uani 1 1 d . . . . .
F14A F 0.0076(4) 0.7305(3) 0.0070(7) 0.087(3) Uani 1 1 d . . . . .
F14G F -0.0041(4) 0.5961(4) -0.1201(5) 0.106(4) Uani 1 1 d . . . . .
C211 C -0.1274(3) 0.0317(4) 0.3431(5) 0.0336(17) Uani 1 1 d . . . . .
C212 C -0.1583(4) -0.0160(5) 0.3670(8) 0.051(3) Uani 1 1 d . . . . .
C213 C -0.1592(3) 0.0804(4) 0.3316(6) 0.041(2) Uani 1 1 d . . . . .
C214 C -0.1030(4) 0.0195(5) 0.2569(8) 0.055(3) Uani 1 1 d . . . . .
F21F F -0.1840(2) 0.0795(3) 0.2601(4) 0.0512(14) Uani 1 1 d . . . . .
F21G F -0.0672(3) -0.0119(4) 0.2691(5) 0.076(2) Uani 1 1 d . . . . .
F21E F -0.1350(3) 0.1236(3) 0.3309(6) 0.0653(19) Uani 1 1 d . . . . .
F21C F -0.1372(3) -0.0603(3) 0.3526(5) 0.0661(19) Uani 1 1 d . . . . .
F21B F -0.1677(3) -0.0134(3) 0.4492(5) 0.069(2) Uani 1 1 d . . . . .
F21I F -0.0879(3) 0.0607(4) 0.2204(6) 0.095(4) Uani 1 1 d . . . . .
F21D F -0.1909(2) 0.0828(3) 0.3936(4) 0.0588(17) Uani 1 1 d . . . . .
F21A F -0.1986(3) -0.0166(3) 0.3251(6) 0.074(2) Uani 1 1 d . . . . .
F21H F -0.1329(3) -0.0041(4) 0.2017(4) 0.083(3) Uani 1 1 d . . . . .
C221 C -0.1123(4) 0.0664(4) 0.6385(6) 0.041(2) Uani 1 1 d . . . . .
F22F F -0.0472(3) 0.0471(3) 0.7240(5) 0.072(2) Uani 1 1 d . . . . .
F22E F -0.1028(3) 0.0888(4) 0.7847(4) 0.074(2) Uani 1 1 d . . . . .
C222 C -0.1678(6) 0.0579(9) 0.6363(9) 0.056(5) Uani 0.68 1 d . . P A 1
C223 C -0.0951(5) 0.0536(7) 0.7271(10) 0.047(4) Uani 0.68 1 d . . P A 1
C224 C -0.1049(7) 0.1239(6) 0.6187(11) 0.057(5) Uani 0.68 1 d . . P A 1
F22C F -0.1876(4) 0.0802(6) 0.5697(7) 0.063(3) Uani 0.68 1 d . . P A 1
F22B F -0.1892(3) 0.0768(6) 0.7053(6) 0.071(4) Uani 0.68 1 d . . P A 1
F22A F -0.1782(3) 0.0061(5) 0.6338(6) 0.062(3) Uani 0.68 1 d . . P A 1
F22G F -0.1098(4) 0.1331(4) 0.5355(7) 0.060(3) Uani 0.68 1 d . . P A 1
F22I F -0.1354(5) 0.1557(5) 0.6582(8) 0.081(4) Uani 0.68 1 d . . P A 1
F22D F -0.1151(4) 0.0095(4) 0.7548(7) 0.063(3) Uani 0.68 1 d . . P A 1
F22H F -0.0615(4) 0.1367(4) 0.6401(8) 0.063(3) Uani 0.68 1 d . . P A 1
C225 C -0.1342(15) 0.0193(16) 0.666(3) 0.059(9) Uiso 0.32 1 d . . P A 2
C226 C -0.1403(18) 0.1095(19) 0.625(3) 0.071(11) Uiso 0.32 1 d . . P A 2
C227 C -0.0715(14) 0.0813(15) 0.714(3) 0.054(8) Uiso 0.32 1 d . . P A 2
F22U F -0.0534(9) 0.1289(10) 0.7081(18) 0.069(6) Uiso 0.32 1 d . . P A 2
F22S F -0.1508(11) -0.0010(11) 0.597(2) 0.082(7) Uiso 0.32 1 d . . P A 2
F22T F -0.1085(11) -0.0163(12) 0.704(2) 0.082(7) Uiso 0.32 1 d . . P A 2
F22P F -0.1530(13) 0.1330(14) 0.704(3) 0.095(9) Uiso 0.32 1 d . . P A 2
F22R F -0.1722(11) 0.0359(12) 0.712(2) 0.085(7) Uiso 0.32 1 d . . P A 2
F22N F -0.1682(12) 0.1040(13) 0.569(2) 0.080(8) Uiso 0.32 1 d . . P A 2
F22O F -0.1074(14) 0.1566(17) 0.595(3) 0.109(11) Uiso 0.32 1 d . . P A 2
C231 C 0.0210(3) 0.0902(3) 0.4537(6) 0.0373(19) Uani 1 1 d . . . . .
C232 C 0.0408(12) 0.0586(16) 0.3832(17) 0.126(18) Uani 0.6 1 d . . P C 1
C233 C -0.0002(8) 0.1398(8) 0.4033(17) 0.065(6) Uani 0.6 1 d . . P C 1
C234 C 0.0512(10) 0.1090(12) 0.5224(13) 0.080(9) Uani 0.6 1 d . . P C 1
F23A F 0.0745(6) 0.0224(5) 0.4348(13) 0.078(5) Uani 0.6 1 d . . P C 1
F23B F 0.0143(4) 0.0272(5) 0.3470(8) 0.070(4) Uani 0.6 1 d . . P C 1
F23C F 0.0711(4) 0.0813(6) 0.3371(7) 0.060(3) Uani 0.6 1 d . . P C 1
F23D F 0.0382(6) 0.1738(4) 0.3937(12) 0.083(5) Uani 0.6 1 d . . P C 1
F23F F -0.0181(6) 0.1221(7) 0.3307(8) 0.079(4) Uani 0.6 1 d . . P C 1
F23H F 0.0325(8) 0.1540(8) 0.5592(11) 0.098(8) Uani 0.6 1 d . . P C 1
F23I F 0.0970(5) 0.1186(9) 0.4872(11) 0.084(6) Uani 0.6 1 d . . P C 1
F23T F -0.0284(11) 0.1583(11) 0.458(3) 0.135(15) Uani 0.6 1 d . . P C 1
F23G F 0.0574(5) 0.0741(6) 0.5833(9) 0.064(3) Uiso 0.6 1 d . . P C 1
C235 C 0.0432(19) 0.0940(19) 0.353(3) 0.081(10) Uiso 0.4 1 d . . P C 2
C236 C 0.0149(8) 0.1448(9) 0.4795(14) 0.033(4) Uiso 0.4 1 d . . P C 2
C237 C 0.0698(9) 0.0690(10) 0.5007(17) 0.043(5) Uiso 0.4 1 d . . P C 2
F23K F 0.0822(10) 0.1133(11) 0.3469(18) 0.089(7) Uiso 0.4 1 d . . P C 2
F23L F 0.0437(9) 0.1779(10) 0.4550(17) 0.081(6) Uiso 0.4 1 d . . P C 2
F23N F 0.0185(16) 0.1412(18) 0.567(3) 0.123(16) Uiso 0.4 1 d . . P C 2
F23M F 0.0832(14) 0.0282(16) 0.483(3) 0.118(13) Uiso 0.4 1 d . . P C 2
F23O F 0.0361(14) 0.0525(14) 0.315(2) 0.121(10) Uiso 0.4 1 d . . P C 2
F23P F 0.0088(16) 0.1238(17) 0.312(3) 0.130(13) Uiso 0.4 1 d . . P C 2
F23S F 0.1030(10) 0.1028(10) 0.5068(17) 0.061(7) Uiso 0.4 1 d . . P C 2
F23E F -0.0301(10) 0.1657(11) 0.4469(13) 0.041(4) Uiso 0.4 1 d . . P C 2
F23R F 0.0641(8) 0.0538(10) 0.5688(15) 0.071(5) Uiso 0.4 1 d . . P C 2
C241 C -0.0360(3) -0.0830(3) 0.5144(6) 0.0325(17) Uani 1 1 d . . . . .
F24F F 0.0126(3) -0.1187(3) 0.6219(6) 0.077(2) Uani 1 1 d . . . . .
C242 C -0.0289(9) -0.1219(8) 0.4444(11) 0.063(6) Uani 0.65 1 d . . P D 1
C243 C 0.0060(5) -0.0773(5) 0.5744(10) 0.037(3) Uani 0.65 1 d . . P D 1
C244 C -0.0793(7) -0.1043(7) 0.5723(10) 0.049(4) Uani 0.65 1 d . . P D 1
F24A F -0.0051(8) -0.1640(5) 0.4734(7) 0.110(7) Uani 0.65 1 d . . P D 1
F24B F -0.0036(6) -0.1014(5) 0.3818(7) 0.074(4) Uani 0.65 1 d . . P D 1
F24O F -0.0732(5) -0.1407(4) 0.4147(7) 0.056(3) Uani 0.65 1 d . . P D 1
F24D F 0.0448(3) -0.0696(5) 0.5272(10) 0.065(3) Uani 0.65 1 d . . P D 1
F24E F 0.0037(5) -0.0329(4) 0.6120(9) 0.056(3) Uani 0.65 1 d . . P D 1
F24I F -0.0790(4) -0.0774(4) 0.6455(6) 0.058(3) Uani 0.65 1 d . . P D 1
F24G F -0.1183(4) -0.0990(6) 0.5342(8) 0.060(3) Uani 0.65 1 d . . P D 1
F24H F -0.0737(4) -0.1544(4) 0.5894(9) 0.072(4) Uani 0.65 1 d . . P D 1
C245 C -0.0689(11) -0.1291(12) 0.497(2) 0.047(6) Uiso 0.35 1 d . . P D 2
C246 C -0.0221(14) -0.0864(15) 0.607(3) 0.062(8) Uiso 0.35 1 d . . P D 2
C247 C 0.0052(19) -0.094(2) 0.447(4) 0.083(13) Uiso 0.35 1 d . . P D 2
F24P F -0.1079(14) -0.1168(15) 0.509(3) 0.093(13) Uiso 0.35 1 d . . P D 2
F24T F 0.0435(14) -0.0685(15) 0.477(3) 0.102(11) Uiso 0.35 1 d . . P D 2
F24C F -0.0529(17) -0.1286(19) 0.395(3) 0.125(17) Uiso 0.35 1 d . . P D 2
F24R F 0.0053(15) -0.0632(18) 0.389(3) 0.120(12) Uiso 0.35 1 d . . P D 2
F24K F 0.0231(11) -0.1388(12) 0.444(2) 0.085(7) Uiso 0.35 1 d . . P D 2
F24X F -0.0537(6) -0.1727(7) 0.5292(12) 0.050(4) Uiso 0.35 1 d . . P D 2
F24U F -0.0023(12) -0.0451(13) 0.636(2) 0.074(10) Uiso 0.35 1 d . . P D 2
F24V F -0.0606(18) -0.109(2) 0.651(3) 0.144(16) Uiso 0.35 1 d . . P D 2
C1S C 0.2459(5) 0.6162(7) 0.2708(9) 0.072(4) Uani 1 1 d . . . . .
H1SA H 0.2393 0.5934 0.3197 0.086 Uiso 1 1 calc R U . . .
H1SB H 0.2783 0.6291 0.2766 0.086 Uiso 1 1 calc R U . . .
Cl1 Cl 0.20851(13) 0.66791(19) 0.2729(3) 0.0845(11) Uani 1 1 d . . . . .
Cl2 Cl 0.24146(15) 0.57886(16) 0.1758(2) 0.0787(10) Uani 1 1 d . . . . .
C2S C 0.1288(5) 0.2052(5) 0.6506(7) 0.056(3) Uani 1 1 d . . . . .
H2SA H 0.1242 0.1959 0.5914 0.068 Uiso 1 1 d . U . . .
H2SB H 0.1016 0.2248 0.6662 0.068 Uiso 1 1 d . U . . .
Cl21 Cl 0.17684(11) 0.24751(17) 0.65451(18) 0.0715(9) Uani 1 1 d . . . E 1
Cl22 Cl 0.1553(4) 0.1443(3) 0.6645(5) 0.084(2) Uani 0.55 1 d . . P E 2
Cl23 Cl 0.1278(4) 0.1457(3) 0.7088(8) 0.087(3) Uani 0.45 1 d . . P E 2

loop_
_atom_site_aniso_label
_atom_site_aniso_U_11
_atom_site_aniso_U_22
_atom_site_aniso_U_33
_atom_site_aniso_U_23
_atom_site_aniso_U_13
_atom_site_aniso_U_12
Ag1 0.0182(2) 0.0176(2) 0.0203(2) -0.00003(18) -0.00106(18) 0.00446(15)
Ag2 0.0160(2) 0.0172(2) 0.0242(2) -0.00222(19) -0.00108(19) 0.00269(14)
Mo11 0.0224(3) 0.0191(2) 0.0193(3) 0.0026(2) -0.0020(2) -0.00098(18)
Mo12 0.0225(3) 0.0201(3) 0.0183(3) 0.0001(2) -0.0029(2) -0.00031(19)
Mo21 0.0185(2) 0.0156(2) 0.0215(2) 0.00078(19) 0.0000(2) 0.00031(17)
Mo22 0.0195(2) 0.0174(2) 0.0209(3) -0.00099(19) -0.0053(2) 0.00199(18)
P11 0.0245(8) 0.0220(7) 0.0166(7) 0.0011(7) 0.0008(7) 0.0029(6)
P12 0.0234(8) 0.0178(7) 0.0230(8) 0.0016(6) -0.0020(6) 0.0033(6)
P21 0.0206(7) 0.0208(8) 0.0194(8) -0.0011(7) -0.0018(6) -0.0010(6)
P22 0.0216(8) 0.0181(7) 0.0207(8) 0.0021(6) -0.0042(6) 0.0018(6)
C1 0.036(4) 0.026(3) 0.033(4) 0.000(3) -0.007(3) 0.006(3)
C2 0.034(4) 0.041(4) 0.031(4) 0.002(3) -0.002(3) 0.003(4)
C3 0.034(4) 0.036(4) 0.023(4) -0.001(3) -0.004(3) 0.001(3)
C4 0.024(3) 0.029(4) 0.028(4) 0.000(3) -0.003(3) 0.006(3)
C5 0.025(3) 0.026(3) 0.029(4) -0.001(3) -0.002(3) 0.003(3)
C6 0.026(3) 0.029(4) 0.038(4) -0.005(3) -0.007(4) -0.001(3)
C7 0.028(4) 0.030(4) 0.036(4) 0.002(3) -0.003(3) -0.006(3)
C8 0.029(4) 0.025(4) 0.037(4) -0.003(3) -0.010(3) 0.004(3)
O1 0.050(4) 0.040(3) 0.050(4) -0.007(3) -0.025(3) 0.014(3)
O2 0.053(4) 0.080(6) 0.047(4) -0.008(4) 0.020(4) 0.023(4)
O3 0.045(3) 0.061(4) 0.017(3) 0.001(3) 0.000(2) -0.005(3)
O4 0.035(3) 0.039(3) 0.044(4) 0.004(3) -0.004(3) 0.013(3)
O5 0.034(3) 0.045(4) 0.046(4) -0.004(3) 0.010(3) 0.013(3)
O6 0.049(4) 0.052(4) 0.043(4) -0.002(3) -0.026(3) -0.004(3)
O7 0.044(4) 0.046(4) 0.060(4) -0.001(3) 0.009(3) -0.019(3)
O8 0.037(3) 0.036(3) 0.065(4) -0.010(3) -0.018(3) 0.015(3)
C11 0.040(4) 0.022(3) 0.035(4) 0.009(3) -0.007(3) -0.004(3)
C12 0.049(5) 0.018(3) 0.040(5) 0.004(3) -0.009(4) 0.003(3)
C13 0.066(6) 0.018(4) 0.054(6) 0.001(4) -0.027(5) -0.006(4)
C14 0.037(5) 0.032(4) 0.071(7) 0.017(4) -0.015(5) -0.016(4)
C15 0.046(5) 0.036(5) 0.044(5) 0.018(4) 0.004(4) -0.008(4)
C16 0.056(6) 0.021(4) 0.056(6) 0.001(4) -0.024(5) -0.012(4)
C17 0.057(6) 0.042(5) 0.040(5) -0.002(4) -0.002(4) -0.025(4)
C18 0.030(4) 0.046(5) 0.060(6) -0.011(5) 0.002(4) -0.021(4)
C19 0.042(5) 0.038(4) 0.040(5) -0.001(4) -0.015(4) -0.012(4)
C20 0.054(5) 0.031(4) 0.036(5) -0.012(4) -0.008(4) -0.008(4)
C21 0.057(6) 0.013(3) 0.042(5) -0.003(3) -0.004(4) -0.007(3)
C22 0.036(4) 0.017(3) 0.047(5) 0.006(3) 0.009(4) 0.008(3)
C23 0.034(4) 0.022(3) 0.039(5) 0.013(3) 0.003(3) 0.003(3)
C24 0.032(4) 0.028(4) 0.041(5) 0.015(3) 0.013(4) 0.003(3)
C25 0.037(4) 0.020(4) 0.055(6) 0.006(3) -0.001(4) -0.007(3)
C26 0.040(5) 0.054(5) 0.031(4) -0.014(4) -0.009(4) -0.002(4)
C27 0.051(5) 0.029(4) 0.035(5) -0.015(3) -0.006(4) -0.004(4)
C28 0.039(4) 0.034(4) 0.026(4) -0.007(3) -0.005(3) 0.011(3)
C29 0.044(5) 0.030(4) 0.026(4) -0.004(3) -0.010(4) 0.007(3)
C30 0.045(5) 0.045(5) 0.029(4) -0.008(4) -0.011(4) 0.017(4)
N11 0.027(3) 0.018(3) 0.026(3) -0.004(2) 0.003(2) 0.002(2)
N12 0.029(3) 0.020(3) 0.031(3) -0.008(2) 0.001(3) 0.003(2)
N21 0.012(2) 0.027(3) 0.042(4) 0.000(3) -0.001(3) -0.001(2)
N22 0.013(3) 0.026(3) 0.037(3) 0.000(3) 0.000(2) 0.003(2)
C311 0.014(3) 0.024(3) 0.070(6) -0.010(4) -0.002(3) 0.003(3)
C312 0.019(4) 0.027(4) 0.063(6) -0.016(4) -0.006(4) -0.003(3)
C313 0.018(3) 0.027(4) 0.029(4) -0.002(3) -0.001(3) 0.000(3)
C314 0.019(3) 0.023(3) 0.038(4) -0.009(3) -0.001(3) 0.004(2)
C315 0.018(3) 0.029(4) 0.032(4) -0.004(3) 0.001(3) -0.004(3)
C316 0.016(3) 0.023(3) 0.029(4) -0.008(3) 0.002(3) 0.004(2)
C317 0.018(3) 0.025(3) 0.035(4) -0.001(3) 0.002(3) 0.000(3)
C318 0.018(3) 0.027(3) 0.037(4) 0.006(3) 0.002(3) 0.005(3)
C319 0.019(3) 0.023(3) 0.041(4) 0.005(3) -0.002(3) 0.004(3)
C320 0.017(3) 0.024(3) 0.043(4) 0.005(3) -0.003(3) 0.001(3)
C411 0.054(5) 0.022(4) 0.029(4) -0.003(3) 0.012(4) 0.000(3)
C412 0.051(5) 0.025(4) 0.022(4) -0.004(3) 0.010(3) 0.002(3)
C413 0.026(3) 0.016(3) 0.029(4) -0.007(3) 0.004(3) 0.002(2)
C414 0.036(4) 0.022(3) 0.023(4) -0.006(3) -0.001(3) 0.004(3)
C415 0.034(4) 0.020(3) 0.022(3) -0.003(3) -0.001(3) 0.000(3)
C416 0.031(3) 0.018(3) 0.022(3) -0.007(3) 0.004(3) 0.002(3)
C417 0.034(4) 0.024(3) 0.029(4) -0.006(3) -0.009(3) 0.008(3)
C418 0.034(4) 0.027(4) 0.032(4) -0.009(3) -0.010(3) 0.005(3)
C419 0.039(4) 0.023(3) 0.031(4) -0.012(3) -0.011(3) 0.005(3)
C420 0.039(4) 0.027(4) 0.037(4) -0.007(3) -0.009(4) 0.011(3)
Al1 0.0192(9) 0.0189(9) 0.0157(9) -0.0001(7) 0.0009(7) 0.0009(7)
Al2 0.0242(10) 0.0203(9) 0.0173(9) 0.0022(7) 0.0006(7) -0.0011(7)
O11 0.034(3) 0.030(3) 0.031(3) -0.001(2) -0.002(2) 0.015(2)
O12 0.026(3) 0.034(3) 0.031(3) -0.013(2) 0.001(2) 0.000(2)
O13 0.031(3) 0.037(3) 0.026(3) -0.003(2) 0.007(2) -0.010(2)
O14 0.034(3) 0.029(3) 0.022(3) 0.003(2) -0.001(2) 0.006(2)
O21 0.056(4) 0.050(4) 0.053(4) 0.009(3) -0.025(4) -0.002(3)
O22 0.030(4) 0.044(5) 0.033(4) -0.002(4) 0.012(3) -0.005(4)
O23 0.048(4) 0.059(5) 0.080(6) 0.029(4) -0.015(4) -0.030(4)
O24 0.042(3) 0.022(3) 0.062(4) 0.003(3) -0.011(3) 0.000(2)
C111 0.029(4) 0.023(3) 0.035(4) 0.003(3) 0.005(3) 0.010(3)
C112 0.065(7) 0.045(5) 0.051(6) 0.006(5) -0.011(5) 0.001(5)
C113 0.051(6) 0.039(5) 0.087(9) -0.003(6) 0.022(6) -0.004(4)
C114 0.055(6) 0.045(5) 0.037(5) -0.001(4) 0.000(4) 0.016(4)
F11F 0.063(4) 0.030(3) 0.049(3) -0.007(2) 0.009(3) 0.015(2)
F11C 0.086(5) 0.056(4) 0.048(4) 0.011(3) -0.023(3) 0.008(4)
F11B 0.074(4) 0.045(3) 0.067(4) 0.010(3) 0.015(4) -0.021(3)
F11E 0.037(3) 0.072(4) 0.059(4) -0.028(3) -0.005(3) 0.002(3)
F11A 0.063(4) 0.031(3) 0.108(6) -0.003(3) -0.038(4) 0.021(3)
F11D 0.117(7) 0.082(5) 0.031(3) 0.000(3) 0.009(4) 0.047(5)
F11G 0.089(5) 0.043(3) 0.086(5) 0.005(3) 0.047(4) -0.018(3)
F11I 0.037(3) 0.074(5) 0.125(8) -0.031(5) -0.009(4) 0.002(3)
F11H 0.063(5) 0.058(4) 0.205(12) -0.038(6) 0.087(6) -0.006(4)
C121 0.028(4) 0.041(4) 0.034(4) -0.013(3) -0.006(3) 0.001(3)
C122 0.047(8) 0.072(10) 0.047(8) -0.010(8) -0.024(7) -0.008(8)
C123 0.049(9) 0.062(10) 0.096(16) -0.052(12) -0.037(10) 0.020(8)
C124 0.067(11) 0.082(13) 0.052(9) -0.004(9) 0.007(8) -0.054(11)
F12A 0.058(4) 0.081(5) 0.070(5) -0.028(4) 0.031(3) -0.028(4)
F12B 0.064(5) 0.108(7) 0.104(7) -0.049(6) 0.012(5) -0.054(5)
F12E 0.095(6) 0.092(6) 0.058(4) 0.020(4) -0.031(4) 0.002(5)
F12F 0.108(7) 0.121(8) 0.072(5) -0.030(6) -0.063(6) 0.006(6)
F12I 0.048(3) 0.061(4) 0.100(6) -0.036(4) -0.014(4) 0.024(3)
F12C 0.109(12) 0.034(6) 0.060(8) 0.011(5) -0.002(8) -0.021(7)
F12D 0.031(5) 0.044(5) 0.052(7) -0.008(5) -0.016(5) 0.019(4)
F12G 0.069(8) 0.042(6) 0.056(8) -0.036(6) -0.014(6) 0.001(5)
F12H 0.047(6) 0.091(9) 0.034(6) -0.024(6) 0.012(5) 0.018(6)
C131 0.028(4) 0.036(4) 0.022(3) -0.006(3) 0.007(3) -0.008(3)
C132 0.051(6) 0.078(8) 0.024(4) 0.000(4) 0.003(4) 0.019(5)
C133 0.046(5) 0.054(6) 0.041(5) 0.010(4) 0.006(4) 0.006(4)
C134 0.085(9) 0.074(9) 0.067(8) -0.042(7) 0.037(7) -0.054(8)
F13I 0.065(4) 0.077(4) 0.029(3) -0.013(3) 0.005(3) -0.023(3)
F13G 0.050(4) 0.086(5) 0.057(4) 0.029(4) 0.002(3) 0.024(3)
F13B 0.092(5) 0.115(6) 0.046(4) -0.045(4) 0.027(4) -0.070(5)
F13K 0.068(4) 0.063(4) 0.042(3) 0.020(3) 0.014(3) -0.011(3)
F13A 0.097(6) 0.108(6) 0.067(5) -0.026(5) 0.033(4) -0.081(5)
F13F 0.088(5) 0.055(4) 0.072(5) 0.002(3) 0.019(4) 0.035(4)
F13E 0.040(3) 0.112(6) 0.050(4) 0.007(4) 0.023(3) 0.019(4)
F13H 0.126(8) 0.030(3) 0.156(10) -0.011(4) 0.073(8) -0.006(4)
F13D 0.041(4) 0.205(12) 0.042(4) 0.020(5) -0.008(3) 0.013(5)
C141 0.031(4) 0.034(4) 0.019(4) 0.006(3) -0.001(3) 0.007(3)
C142 0.058(7) 0.064(7) 0.056(7) 0.025(6) 0.005(6) -0.002(6)
C143 0.087(9) 0.065(7) 0.036(6) -0.009(5) -0.021(6) 0.010(7)
C144 0.049(6) 0.077(8) 0.045(6) 0.000(5) -0.008(5) 0.029(6)
F14E 0.060(4) 0.086(5) 0.060(4) -0.024(4) -0.001(3) 0.044(4)
F14D 0.068(4) 0.070(5) 0.074(5) 0.022(4) -0.005(4) 0.041(4)
F14C 0.068(5) 0.102(6) 0.062(4) 0.055(4) 0.001(4) -0.001(4)
F14F 0.030(3) 0.132(8) 0.085(6) 0.038(5) -0.004(3) -0.004(4)
F14B 0.036(3) 0.101(6) 0.076(5) 0.038(4) 0.017(3) 0.003(3)
F14I 0.101(6) 0.083(5) 0.048(4) -0.008(4) -0.041(4) 0.014(4)
F14H 0.113(7) 0.050(4) 0.069(5) -0.006(3) -0.041(5) -0.022(4)
F14A 0.106(7) 0.044(4) 0.110(7) 0.019(4) -0.033(6) -0.023(4)
F14G 0.161(10) 0.123(8) 0.035(4) -0.023(4) -0.006(5) 0.084(8)
C211 0.031(4) 0.045(4) 0.025(4) 0.003(3) -0.003(3) 0.007(3)
C212 0.049(5) 0.053(6) 0.052(6) -0.006(5) -0.015(5) 0.005(5)
C213 0.035(4) 0.049(5) 0.040(5) -0.001(4) 0.002(4) 0.006(4)
C214 0.047(5) 0.072(7) 0.045(6) 0.016(5) 0.014(5) 0.025(5)
F21F 0.044(3) 0.063(4) 0.047(3) 0.012(3) -0.005(3) 0.021(3)
F21G 0.062(4) 0.101(6) 0.065(5) 0.014(4) 0.016(4) 0.049(4)
F21E 0.059(4) 0.046(3) 0.091(6) 0.009(3) -0.009(4) 0.002(3)
F21C 0.079(5) 0.047(3) 0.073(5) 0.001(3) -0.028(4) 0.004(3)
F21B 0.069(5) 0.080(5) 0.059(4) 0.023(4) 0.013(3) -0.017(4)
F21I 0.081(5) 0.123(7) 0.082(6) 0.060(6) 0.053(5) 0.056(5)
F21D 0.051(3) 0.080(5) 0.046(4) -0.003(3) 0.016(3) 0.020(3)
F21A 0.053(4) 0.070(5) 0.098(6) 0.007(4) -0.034(4) -0.015(3)
F21H 0.102(6) 0.112(7) 0.034(3) -0.009(4) -0.014(4) 0.050(6)
C221 0.050(5) 0.047(5) 0.027(4) -0.002(4) 0.012(4) 0.005(4)
F22F 0.064(4) 0.081(5) 0.072(5) 0.013(4) -0.005(4) 0.020(4)
F22E 0.073(5) 0.108(6) 0.039(3) -0.023(4) 0.001(3) -0.003(4)
C222 0.044(8) 0.104(15) 0.020(6) 0.001(7) 0.001(5) 0.009(9)
C223 0.030(6) 0.070(10) 0.043(8) 0.012(7) 0.001(5) 0.014(7)
C224 0.084(13) 0.039(8) 0.049(9) -0.002(7) 0.020(9) 0.024(8)
F22C 0.041(5) 0.104(9) 0.043(5) 0.007(5) -0.008(4) 0.015(6)
F22B 0.035(4) 0.145(12) 0.035(5) -0.010(6) 0.012(4) 0.015(6)
F22A 0.042(5) 0.105(9) 0.039(5) 0.008(5) 0.004(4) -0.032(5)
F22G 0.079(7) 0.049(5) 0.052(5) 0.027(4) 0.021(5) 0.029(5)
F22I 0.118(10) 0.070(7) 0.056(6) -0.009(6) 0.018(7) 0.058(7)
F22D 0.071(6) 0.078(7) 0.039(5) 0.029(5) 0.013(5) 0.008(5)
F22H 0.062(6) 0.054(5) 0.074(7) -0.018(5) 0.008(5) -0.021(5)
C231 0.041(5) 0.027(4) 0.044(5) 0.000(4) 0.006(4) -0.009(3)
C232 0.13(3) 0.19(3) 0.058(13) -0.09(2) 0.069(16) -0.13(3)
C233 0.062(12) 0.045(10) 0.087(16) 0.019(10) 0.012(12) -0.015(9)
C234 0.086(16) 0.12(2) 0.037(10) 0.014(11) 0.015(10) -0.063(16)
F23A 0.095(11) 0.044(6) 0.095(12) 0.019(7) 0.030(9) 0.038(7)
F23B 0.066(7) 0.075(7) 0.068(7) -0.055(6) 0.045(6) -0.034(6)
F23C 0.043(6) 0.088(8) 0.048(6) -0.019(6) 0.025(5) -0.020(6)
F23D 0.104(10) 0.032(5) 0.114(13) 0.030(6) 0.040(9) -0.018(6)
F23F 0.076(9) 0.113(11) 0.047(7) 0.037(7) -0.014(6) -0.035(8)
F23H 0.132(15) 0.101(13) 0.062(9) -0.061(9) 0.032(10) -0.067(12)
F23I 0.044(7) 0.126(15) 0.080(11) 0.025(10) -0.011(7) -0.062(9)
F23T 0.082(13) 0.074(15) 0.25(4) -0.012(17) 0.024(17) 0.036(11)
C241 0.040(4) 0.020(3) 0.037(4) 0.007(3) -0.005(4) 0.001(3)
F24F 0.084(5) 0.067(4) 0.079(5) 0.017(4) -0.043(4) 0.001(4)
C242 0.099(16) 0.055(10) 0.036(9) -0.013(8) -0.025(9) 0.031(10)
C243 0.037(7) 0.031(6) 0.044(7) 0.007(5) -0.013(6) 0.002(5)
C244 0.061(10) 0.049(9) 0.037(7) 0.017(7) -0.007(7) -0.019(7)
F24A 0.24(2) 0.052(7) 0.039(5) -0.003(5) -0.004(9) 0.084(11)
F24B 0.124(11) 0.059(7) 0.039(5) 0.008(5) 0.026(6) 0.035(7)
F24O 0.089(8) 0.034(4) 0.045(5) -0.012(4) -0.029(6) -0.010(5)
F24D 0.026(4) 0.083(8) 0.087(9) 0.031(7) 0.009(5) 0.005(4)
F24E 0.075(7) 0.035(5) 0.059(7) 0.008(5) -0.040(6) -0.016(5)
F24I 0.086(7) 0.058(6) 0.029(4) 0.011(4) 0.007(5) -0.006(5)
F24G 0.042(5) 0.089(9) 0.050(6) 0.021(7) -0.012(5) -0.035(6)
F24H 0.076(7) 0.053(6) 0.086(9) 0.037(6) -0.024(6) -0.028(5)
C1S 0.069(8) 0.087(10) 0.060(8) -0.001(7) -0.016(6) -0.004(7)
Cl1 0.066(2) 0.103(3) 0.085(3) 0.027(2) 0.0025(16) 0.0097(18)
Cl2 0.090(2) 0.089(2) 0.0568(18) 0.0158(16) -0.0195(16) -0.0300(19)
C2S 0.072(8) 0.058(6) 0.038(5) -0.008(5) -0.010(5) 0.024(6)
Cl21 0.0587(16) 0.117(3) 0.0388(13) -0.0122(15) -0.0009(12) -0.0012(17)
Cl22 0.132(7) 0.057(3) 0.065(4) -0.005(3) -0.035(4) 0.024(4)
Cl23 0.118(8) 0.060(4) 0.084(6) 0.024(5) -0.059(6) -0.010(5)

loop_
_atom_type_symbol
_atom_type_description
_atom_type_scat_dispersion_real
_atom_type_scat_dispersion_imag
_atom_type_scat_source
C C 0.0181 0.0091 'International Tables Vol C Tables 4.2.6.8 and 6.1.1.4'
H H 0.0000 0.0000 'International Tables Vol C Tables 4.2.6.8 and 6.1.1.4'
N N 0.0311 0.0180 'International Tables Vol C Tables 4.2.6.8 and 6.1.1.4'
O O 0.0492 0.0322 'International Tables Vol C Tables 4.2.6.8 and 6.1.1.4'
Al Al 0.2130 0.2455 'International Tables Vol C Tables 4.2.6.8 and 6.1.1.4'
P P 0.2955 0.4335 'International Tables Vol C Tables 4.2.6.8 and 6.1.1.4'
Cl Cl 0.3639 0.7018 'International Tables Vol C Tables 4.2.6.8 and 6.1.1.4'
Mo Mo -0.0483 2.7339 'International Tables Vol C Tables 4.2.6.8 and 6.1.1.4'
Ag Ag 0.1306 4.2820 'International Tables Vol C Tables 4.2.6.8 and 6.1.1.4'
F F 0.0727 0.0534 'International Tables Vol C Tables 4.2.6.8 and 6.1.1.4'

loop_
_exptl_crystal_face_index_h
_exptl_crystal_face_index_k
_exptl_crystal_face_index_l
_exptl_crystal_face_perp_dist
0 0 10 0.1393
-1 -1 1 0.0656
-2 -3 -10 0.1131
-1 -1 0 0.0552
1 1 0 0.0662
-13 12 1 0.1334
13 -12 -1 0.1134

loop_
_geom_angle_atom_site_label_1
_geom_angle_atom_site_label_2
_geom_angle_atom_site_label_3
_geom_angle
_geom_angle_site_symmetry_1
_geom_angle_site_symmetry_3
N22 Ag1 N11 96.4(2) . .
N22 Ag1 P22 122.39(17) . .
N11 Ag1 P22 119.41(17) . .
N22 Ag1 P11 96.54(18) . .
N11 Ag1 P11 100.65(17) . .
P22 Ag1 P11 116.68(6) . .
N21 Ag2 N12 95.2(2) 3 4_544
N21 Ag2 P12 115.23(17) 3 .
N12 Ag2 P12 118.45(18) 4_544 .
N21 Ag2 P21 100.8(2) 3 .
N12 Ag2 P21 102.00(18) 4_544 .
P12 Ag2 P21 120.83(6) . .
C1 Mo11 C2 87.9(3) . .
C1 Mo11 C14 86.2(4) . .
C2 Mo11 C14 92.8(4) . .
C1 Mo11 C13 81.1(3) . .
C2 Mo11 C13 127.8(4) . .
C14 Mo11 C13 36.0(4) . .
C1 Mo11 C15 120.7(4) . .
C2 Mo11 C15 84.6(4) . .
C14 Mo11 C15 35.9(4) . .
C13 Mo11 C15 59.5(4) . .
C1 Mo11 C12 110.9(3) . .
C2 Mo11 C12 143.3(3) . .
C14 Mo11 C12 59.1(4) . .
C13 Mo11 C12 35.2(3) . .
C15 Mo11 C12 58.8(4) . .
C1 Mo11 C11 139.2(3) . .
C2 Mo11 C11 111.9(3) . .
C14 Mo11 C11 58.6(3) . .
C13 Mo11 C11 58.4(3) . .
C15 Mo11 C11 34.9(3) . .
C12 Mo11 C11 34.9(3) . .
C1 Mo11 P12 78.8(2) . .
C2 Mo11 P12 75.4(3) . .
C14 Mo11 P12 161.1(3) . .
C13 Mo11 P12 148.6(3) . .
C15 Mo11 P12 151.7(3) . .
C12 Mo11 P12 137.5(2) . .
C11 Mo11 P12 139.3(2) . .
C1 Mo11 P11 87.5(3) . .
C2 Mo11 P11 124.7(3) . .
C14 Mo11 P11 141.7(3) . .
C13 Mo11 P11 105.7(3) . .
C15 Mo11 P11 141.8(3) . .
C12 Mo11 P11 88.5(2) . .
C11 Mo11 P11 106.9(2) . .
P12 Mo11 P11 49.70(6) . .
C1 Mo11 Mo12 127.8(2) . .
C2 Mo11 Mo12 90.4(3) . .
C14 Mo11 Mo12 145.9(3) . .
C13 Mo11 Mo12 135.4(3) . .
C15 Mo11 Mo12 111.1(3) . .
C12 Mo11 Mo12 100.8(2) . .
C11 Mo11 Mo12 88.8(2) . .
P12 Mo11 Mo12 50.56(4) . .
P11 Mo11 Mo12 52.18(4) . .
C3 Mo12 C4 91.3(3) . .
C3 Mo12 C19 89.1(3) . .
C4 Mo12 C19 94.8(3) . .
C3 Mo12 C18 123.7(4) . .
C4 Mo12 C18 84.8(4) . .
C19 Mo12 C18 36.0(4) . .
C3 Mo12 C20 83.5(4) . .
C4 Mo12 C20 130.1(3) . .
C19 Mo12 C20 35.8(4) . .
C18 Mo12 C20 59.0(4) . .
C3 Mo12 C17 142.0(3) . .
C4 Mo12 C17 110.8(4) . .
C19 Mo12 C17 59.6(4) . .
C18 Mo12 C17 35.5(4) . .
C20 Mo12 C17 58.6(4) . .
C3 Mo12 C16 111.9(4) . .
C4 Mo12 C16 143.4(4) . .
C19 Mo12 C16 59.4(3) . .
C18 Mo12 C16 59.0(4) . .
C20 Mo12 C16 35.0(4) . .
C17 Mo12 C16 35.2(4) . .
C3 Mo12 P12 101.6(2) . .
C4 Mo12 P12 122.4(2) . .
C19 Mo12 P12 140.5(3) . .
C18 Mo12 P12 127.3(3) . .
C20 Mo12 P12 107.2(3) . .
C17 Mo12 P12 92.3(3) . .
C16 Mo12 P12 81.5(2) . .
C3 Mo12 P11 121.0(2) . .
C4 Mo12 P11 75.4(2) . .
C19 Mo12 P11 148.1(3) . .
C18 Mo12 P11 112.2(3) . .
C20 Mo12 P11 146.9(3) . .
C17 Mo12 P11 95.0(3) . .
C16 Mo12 P11 111.9(3) . .
P12 Mo12 P11 49.80(6) . .
C3 Mo12 Mo11 70.2(2) . .
C4 Mo12 Mo11 82.7(2) . .
C19 Mo12 Mo11 159.0(3) . .
C18 Mo12 Mo11 161.6(3) . .
C20 Mo12 Mo11 138.9(3) . .
C17 Mo12 Mo11 140.6(3) . .
C16 Mo12 Mo11 130.8(3) . .
P12 Mo12 Mo11 51.71(4) . .
P11 Mo12 Mo11 51.37(4) . .
C5 Mo21 C6 88.9(3) . .
C5 Mo21 C25 95.9(3) . .
C6 Mo21 C25 88.2(3) . .
C5 Mo21 C21 131.6(3) . .
C6 Mo21 C21 84.4(3) . .
C25 Mo21 C21 36.2(4) . .
C5 Mo21 C24 85.4(3) . .
C6 Mo21 C24 121.5(3) . .
C25 Mo21 C24 35.2(4) . .
C21 Mo21 C24 58.9(3) . .
C5 Mo21 C22 143.2(3) . .
C6 Mo21 C22 114.4(3) . .
C25 Mo21 C22 59.1(3) . .
C21 Mo21 C22 35.1(3) . .
C24 Mo21 C22 58.4(3) . .
C5 Mo21 C23 110.4(3) . .
C6 Mo21 C23 142.4(3) . .
C25 Mo21 C23 58.9(3) . .
C21 Mo21 C23 58.5(3) . .
C24 Mo21 C23 35.2(3) . .
C22 Mo21 C23 34.9(3) . .
C5 Mo21 P21 120.9(2) . .
C6 Mo21 P21 83.6(3) . .
C25 Mo21 P21 142.0(3) . .
C21 Mo21 P21 105.9(3) . .
C24 Mo21 P21 145.6(2) . .
C22 Mo21 P21 91.0(2) . .
C23 Mo21 P21 110.5(2) . .
C5 Mo21 P22 71.4(2) . .
C6 Mo21 P22 80.0(2) . .
C25 Mo21 P22 162.7(2) . .
C21 Mo21 P22 152.0(2) . .
C24 Mo21 P22 148.6(2) . .
C22 Mo21 P22 137.6(2) . .
C23 Mo21 P22 135.9(2) . .
P21 Mo21 P22 49.47(6) . .
C5 Mo21 Mo22 89.4(2) . .
C6 Mo21 Mo22 127.7(2) . .
C25 Mo21 Mo22 143.9(2) . .
C21 Mo21 Mo22 131.2(3) . .
C24 Mo21 Mo22 110.5(2) . .
C22 Mo21 Mo22 96.8(2) . .
C23 Mo21 Mo22 85.8(2) . .
P21 Mo21 Mo22 53.63(4) . .
P22 Mo21 Mo22 50.26(4) . .
C7 Mo22 C8 86.9(4) . .
C7 Mo22 C26 85.4(4) . .
C8 Mo22 C26 98.2(3) . .
C7 Mo22 C30 118.3(4) . .
C8 Mo22 C30 86.7(3) . .
C26 Mo22 C30 35.5(4) . .
C7 Mo22 C27 84.1(4) . .
C8 Mo22 C27 133.8(3) . .
C26 Mo22 C27 36.0(4) . .
C30 Mo22 C27 59.1(3) . .
C7 Mo22 C28 115.7(3) . .
C8 Mo22 C28 144.1(3) . .
C26 Mo22 C28 59.2(3) . .
C30 Mo22 C28 58.5(3) . .
C27 Mo22 C28 35.3(3) . .
C7 Mo22 C29 141.7(3) . .
C8 Mo22 C29 110.5(3) . .
C26 Mo22 C29 59.1(3) . .
C30 Mo22 C29 35.2(3) . .
C27 Mo22 C29 58.9(3) . .
C28 Mo22 C29 35.1(3) . .
C7 Mo22 P22 91.5(2) . .
C8 Mo22 P22 123.3(2) . .
C26 Mo22 P22 138.2(3) . .
C30 Mo22 P22 140.0(2) . .
C27 Mo22 P22 102.2(2) . .
C28 Mo22 P22 85.5(2) . .
C29 Mo22 P22 105.1(2) . .
C7 Mo22 P21 78.8(2) . .
C8 Mo22 P21 74.6(2) . .
C26 Mo22 P21 162.9(3) . .
C30 Mo22 P21 154.2(3) . .
C27 Mo22 P21 146.1(2) . .
C28 Mo22 P21 134.4(2) . .
C29 Mo22 P21 137.8(2) . .
P22 Mo22 P21 49.76(6) . .
C7 Mo22 Mo21 129.8(2) . .
C8 Mo22 Mo21 86.1(2) . .
C26 Mo22 Mo21 144.8(3) . .
C30 Mo22 Mo21 110.8(3) . .
C27 Mo22 Mo21 132.6(3) . .
C28 Mo22 Mo21 97.9(2) . .
C29 Mo22 Mo21 86.5(2) . .
P22 Mo22 Mo21 53.39(4) . .
P21 Mo22 Mo21 51.47(4) . .
P12 P11 Mo11 65.13(7) . .
P12 P11 Mo12 63.39(7) . .
Mo11 P11 Mo12 76.45(5) . .
P12 P11 Ag1 110.92(8) . .
Mo11 P11 Ag1 151.82(8) . .
Mo12 P11 Ag1 128.46(7) . .
P11 P12 Ag2 128.03(10) . .
P11 P12 Mo12 66.81(7) . .
Ag2 P12 Mo12 141.31(8) . .
P11 P12 Mo11 65.17(7) . .
Ag2 P12 Mo11 140.03(8) . .
Mo12 P12 Mo11 77.73(5) . .
P22 P21 Mo21 66.46(7) . .
P22 P21 Mo22 61.88(7) . .
Mo21 P21 Mo22 74.90(5) . .
P22 P21 Ag2 107.25(8) . .
Mo21 P21 Ag2 143.40(7) . .
Mo22 P21 Ag2 136.20(7) . .
P21 P22 Ag1 132.87(10) . .
P21 P22 Mo22 68.36(7) . .
Ag1 P22 Mo22 145.23(8) . .
P21 P22 Mo21 64.06(7) . .
Ag1 P22 Mo21 134.87(7) . .
Mo22 P22 Mo21 76.35(5) . .
O1 C1 Mo11 177.3(8) . .
O2 C2 Mo11 177.2(9) . .
O3 C3 Mo12 173.0(7) . .
O4 C4 Mo12 175.1(7) . .
O5 C5 Mo21 176.9(7) . .
O6 C6 Mo21 178.2(8) . .
O7 C7 Mo22 177.4(8) . .
O8 C8 Mo22 178.3(8) . .
C15 C11 C12 108.4(8) . .
C15 C11 Mo11 70.3(5) . .
C12 C11 Mo11 71.8(5) . .
C15 C11 H11A 125.8 . .
C12 C11 H11A 125.8 . .
Mo11 C11 H11A 125.8 . .
C13 C12 C11 108.0(9) . .
C13 C12 Mo11 70.6(5) . .
C11 C12 Mo11 73.3(5) . .
C13 C12 H12A 125.9 . .
C11 C12 H12A 125.9 . .
Mo11 C12 H12A 125.9 . .
C12 C13 C14 107.9(9) . .
C12 C13 Mo11 74.3(5) . .
C14 C13 Mo11 71.2(5) . .
C12 C13 H13A 125.8 . .
C14 C13 H13A 125.8 . .
Mo11 C13 H13A 125.8 . .
C15 C14 C13 108.0(9) . .
C15 C14 Mo11 73.2(5) . .
C13 C14 Mo11 72.8(5) . .
C15 C14 H14A 125.8 . .
C13 C14 H14A 125.8 . .
Mo11 C14 H14A 125.8 . .
C11 C15 C14 107.7(10) . .
C11 C15 Mo11 74.8(5) . .
C14 C15 Mo11 70.9(5) . .
C11 C15 H15A 125.9 . .
C14 C15 H15A 125.9 . .
Mo11 C15 H15A 125.9 . .
C20 C16 C17 107.8(9) . .
C20 C16 Mo12 71.6(5) . .
C17 C16 Mo12 71.9(5) . .
C20 C16 H16A 126.0 . .
C17 C16 H16A 126.0 . .
Mo12 C16 H16A 126.0 . .
C18 C17 C16 107.9(9) . .
C18 C17 Mo12 71.0(5) . .
C16 C17 Mo12 72.9(5) . .
C18 C17 H17A 126.0 . .
C16 C17 H17A 126.0 . .
Mo12 C17 H17A 126.0 . .
C17 C18 C19 108.3(9) . .
C17 C18 Mo12 73.5(5) . .
C19 C18 Mo12 71.4(5) . .
C17 C18 H18A 125.7 . .
C19 C18 H18A 125.7 . .
Mo12 C18 H18A 125.7 . .
C20 C19 C18 107.2(9) . .
C20 C19 Mo12 73.7(5) . .
C18 C19 Mo12 72.6(5) . .
C20 C19 H19A 126.1 . .
C18 C19 H19A 126.1 . .
Mo12 C19 H19A 126.1 . .
C16 C20 C19 108.8(9) . .
C16 C20 Mo12 73.3(5) . .
C19 C20 Mo12 70.6(5) . .
C16 C20 H20A 125.5 . .
C19 C20 H20A 125.5 . .
Mo12 C20 H20A 125.5 . .
C22 C21 C25 108.2(8) . .
C22 C21 Mo21 74.4(4) . .
C25 C21 Mo21 71.5(5) . .
C22 C21 H21A 125.7 . .
C25 C21 H21A 125.7 . .
Mo21 C21 H21A 125.7 . .
C21 C22 C23 108.3(8) . .
C21 C22 Mo21 70.5(4) . .
C23 C22 Mo21 73.2(4) . .
C21 C22 H22A 125.8 . .
C23 C22 H22A 125.8 . .
Mo21 C22 H22A 125.8 . .
C22 C23 C24 107.3(8) . .
C22 C23 Mo21 71.9(4) . .
C24 C23 Mo21 70.9(4) . .
C22 C23 H23A 126.3 . .
C24 C23 H23A 126.3 . .
Mo21 C23 H23A 126.3 . .
C25 C24 C23 108.8(8) . .
C25 C24 Mo21 70.9(5) . .
C23 C24 Mo21 73.9(4) . .
C25 C24 H24A 125.5 . .
C23 C24 H24A 125.5 . .
Mo21 C24 H24A 125.5 . .
C24 C25 C21 107.4(8) . .
C24 C25 Mo21 73.9(5) . .
C21 C25 Mo21 72.3(5) . .
C24 C25 H25A 126.0 . .
C21 C25 H25A 126.0 . .
Mo21 C25 H25A 126.0 . .
C30 C26 C27 107.4(8) . .
C30 C26 Mo22 72.8(5) . .
C27 C26 Mo22 72.7(5) . .
C30 C26 H26A 126.1 . .
C27 C26 H26A 126.1 . .
Mo22 C26 H26A 126.1 . .
C28 C27 C26 107.7(8) . .
C28 C27 Mo22 73.5(5) . .
C26 C27 Mo22 71.3(5) . .
C28 C27 H27A 126.0 . .
C26 C27 H27A 126.0 . .
Mo22 C27 H27A 126.0 . .
C27 C28 C29 108.5(8) . .
C27 C28 Mo22 71.2(5) . .
C29 C28 Mo22 73.0(5) . .
C27 C28 H28A 125.6 . .
C29 C28 H28A 125.6 . .
Mo22 C28 H28A 125.6 . .
C30 C29 C28 107.1(9) . .
C30 C29 Mo22 70.6(5) . .
C28 C29 Mo22 71.9(5) . .
C30 C29 H29A 126.4 . .
C28 C29 H29A 126.4 . .
Mo22 C29 H29A 126.4 . .
C26 C30 C29 109.3(8) . .
C26 C30 Mo22 71.6(5) . .
C29 C30 Mo22 74.2(5) . .
C26 C30 H30A 125.2 . .
C29 C30 H30A 125.2 . .
Mo22 C30 H30A 125.2 . .
C415 N11 C411 117.2(7) . .
C415 N11 Ag1 120.8(5) . .
C411 N11 Ag1 122.0(5) . .
C420 N12 C418 117.5(7) . .
C420 N12 Ag2 119.2(5) . 4
C418 N12 Ag2 123.2(5) . 4
C311 N21 C315 116.7(6) . .
C311 N21 Ag2 117.7(5) . 3_455
C315 N21 Ag2 123.3(5) . 3_455
C320 N22 C318 117.5(6) . .
C320 N22 Ag1 113.4(5) . .
C318 N22 Ag1 129.1(5) . .
N21 C311 C312 124.8(7) . .
N21 C311 H31A 117.6 . .
C312 C311 H31A 117.6 . .
C313 C312 C311 117.6(7) . .
C313 C312 H31B 121.2 . .
C311 C312 H31B 121.2 . .
C314 C313 C312 118.9(7) . .
C314 C313 C316 121.8(7) . .
C312 C313 C316 119.3(7) . .
C313 C314 C315 118.7(6) . .
C313 C314 H31C 120.7 . .
C315 C314 H31C 120.7 . .
N21 C315 C314 123.3(7) . .
N21 C315 H31D 118.3 . .
C314 C315 H31D 118.3 . .
C317 C316 C319 118.4(7) . .
C317 C316 C313 122.1(7) . .
C319 C316 C313 119.5(7) . .
C316 C317 C318 119.5(7) . .
C316 C317 H31E 120.3 . .
C318 C317 H31E 120.3 . .
N22 C318 C317 122.6(7) . .
N22 C318 H31F 118.7 . .
C317 C318 H31F 118.7 . .
C316 C319 C320 118.8(7) . .
C316 C319 H31G 120.6 . .
C320 C319 H31G 120.6 . .
N22 C320 C319 123.1(7) . .
N22 C320 H32A 118.4 . .
C319 C320 H32A 118.4 . .
N11 C411 C412 122.6(8) . .
N11 C411 H41A 118.7 . .
C412 C411 H41A 118.7 . .
C411 C412 C413 120.3(8) . .
C411 C412 H41B 119.8 . .
C413 C412 H41B 119.8 . .
C414 C413 C412 117.1(7) . .
C414 C413 C416 120.5(7) . .
C412 C413 C416 122.4(7) . .
C415 C414 C413 118.6(7) . .
C415 C414 H41C 120.7 . .
C413 C414 H41C 120.7 . .
N11 C415 C414 124.1(7) . .
N11 C415 H41D 118.0 . .
C414 C415 H41D 118.0 . .
C419 C416 C417 117.7(7) . .
C419 C416 C413 121.8(7) . .
C417 C416 C413 120.4(7) . .
C418 C417 C416 118.8(7) . .
C418 C417 H41E 120.6 . .
C416 C417 H41E 120.6 . .
N12 C418 C417 123.7(7) . .
N12 C418 H41F 118.2 . .
C417 C418 H41F 118.2 . .
C416 C419 C420 119.0(7) . .
C416 C419 H41G 120.5 . .
C420 C419 H41G 120.5 . .
N12 C420 C419 123.2(7) . .
N12 C420 H42A 118.4 . .
C419 C420 H42A 118.4 . .
O13 Al1 O12 107.1(3) . .
O13 Al1 O11 114.3(3) . .
O12 Al1 O11 107.2(3) . .
O13 Al1 O14 107.0(3) . .
O12 Al1 O14 114.9(3) . .
O11 Al1 O14 106.7(3) . .
O23 Al2 O24 115.6(4) . .
O23 Al2 O22A 81.6(11) . .
O24 Al2 O22A 122.0(10) . .
O23 Al2 O21 109.3(4) . .
O24 Al2 O21 108.1(4) . .
O22A Al2 O21 117.4(10) . .
O23 Al2 O22 111.1(5) . .
O24 Al2 O22 104.5(4) . .
O21 Al2 O22 107.8(4) . .
C111 O11 Al1 148.0(6) . .
C121 O12 Al1 147.5(5) . .
C131 O13 Al1 149.9(6) . .
C141 O14 Al1 148.3(5) . .
C211 O21 Al2 151.3(7) . .
C221 O22 Al2 147.4(8) . .
C221 O22A Al2 138(2) . .
C231 O23 Al2 153.3(9) . .
C241 O24 Al2 152.3(7) . .
O11 C111 C114 114.4(7) . .
O11 C111 C113 108.6(7) . .
C114 C111 C113 111.0(9) . .
O11 C111 C112 106.1(8) . .
C114 C111 C112 110.3(8) . .
C113 C111 C112 106.0(9) . .
F11C C112 F11B 106.2(11) . .
F11C C112 F11A 108.1(10) . .
F11B C112 F11A 108.0(9) . .
F11C C112 C111 114.0(9) . .
F11B C112 C111 109.4(9) . .
F11A C112 C111 111.0(10) . .
F11I C113 F11G 107.9(10) . .
F11I C113 F11H 112.6(11) . .
F11G C113 F11H 103.5(11) . .
F11I C113 C111 111.6(10) . .
F11G C113 C111 109.6(10) . .
F11H C113 C111 111.3(9) . .
F11F C114 F11E 107.2(9) . .
F11F C114 F11D 109.5(8) . .
F11E C114 F11D 106.0(9) . .
F11F C114 C111 114.5(8) . .
F11E C114 C111 110.9(8) . .
F11D C114 C111 108.5(9) . .
O12 C121 C122 109.7(9) . .
O12 C121 C126 108.3(15) . .
O12 C121 C123 108.4(8) . .
C122 C121 C123 107.9(12) . .
O12 C121 C124 110.7(9) . .
C122 C121 C124 110.5(12) . .
C123 C121 C124 109.5(15) . .
O12 C121 C127 114.4(16) . .
C126 C121 C127 109(2) . .
O12 C121 C125 107.7(16) . .
C126 C121 C125 109(2) . .
C127 C121 C125 108(2) . .
F12E C122 F12D 107.4(15) . .
F12E C122 F12F 105.4(14) . .
F12D C122 F12F 109.4(12) . .
F12E C122 C121 113.0(11) . .
F12D C122 C121 111.0(14) . .
F12F C122 C121 110.4(13) . .
F12G C123 F12I 111.5(16) . .
F12G C123 F12H 104.5(17) . .
F12I C123 F12H 104.5(16) . .
F12G C123 C121 114.3(15) . .
F12I C123 C121 110.7(13) . .
F12H C123 C121 110.6(15) . .
F12A C124 F12C 108.6(16) . .
F12A C124 F12B 105.6(16) . .
F12C C124 F12B 113.0(16) . .
F12A C124 C121 109.2(13) . .
F12C C124 C121 109.9(16) . .
F12B C124 C121 110.3(14) . .
F12N C125 F12E 110(4) . .
F12N C125 F12F 126(4) . .
F12E C125 F12F 99(3) . .
F12N C125 C121 113(3) . .
F12E C125 C121 107(3) . .
F12F C125 C121 101(2) . .
F12M C126 F12K 108(3) . .
F12M C126 F12I 105(3) . .
F12K C126 F12I 105(3) . .
F12M C126 C121 114(3) . .
F12K C126 C121 114(3) . .
F12I C126 C121 110(2) . .
F12L C127 F12B 123(3) . .
F12L C127 F12A 108(3) . .
F12B C127 F12A 99(3) . .
F12L C127 C121 112(3) . .
F12B C127 C121 108(2) . .
F12A C127 C121 104(2) . .
O13 C131 C132 109.3(8) . .
O13 C131 C134 106.9(7) . .
C132 C131 C134 108.0(10) . .
O13 C131 C133 112.6(7) . .
C132 C131 C133 108.7(7) . .
C134 C131 C133 111.2(10) . .
F13F C132 F13E 108.3(9) . .
F13F C132 F13D 108.1(11) . .
F13E C132 F13D 106.4(10) . .
F13F C132 C131 111.6(9) . .
F13E C132 C131 112.1(9) . .
F13D C132 C131 110.1(9) . .
F13G C133 F13I 106.9(10) . .
F13G C133 F13K 109.2(9) . .
F13I C133 F13K 107.7(8) . .
F13G C133 C131 110.8(8) . .
F13I C133 C131 109.8(8) . .
F13K C133 C131 112.3(9) . .
F13B C134 F13A 109.4(12) . .
F13B C134 F13H 108.3(12) . .
F13A C134 F13H 105.4(13) . .
F13B C134 C131 113.9(12) . .
F13A C134 C131 113.0(10) . .
F13H C134 C131 106.3(11) . .
O14 C141 C142 107.2(8) . .
O14 C141 C143 109.0(8) . .
C142 C141 C143 111.2(9) . .
O14 C141 C144 113.2(7) . .
C142 C141 C144 108.9(9) . .
C143 C141 C144 107.4(9) . .
F14B C142 F14C 108.6(11) . .
F14B C142 F14A 106.1(12) . .
F14C C142 F14A 109.4(11) . .
F14B C142 C141 113.1(10) . .
F14C C142 C141 110.9(10) . .
F14A C142 C141 108.5(10) . .
F14H C143 F14I 108.5(12) . .
F14H C143 F14G 109.7(12) . .
F14I C143 F14G 107.5(10) . .
F14H C143 C141 112.9(9) . .
F14I C143 C141 112.7(10) . .
F14G C143 C141 105.3(11) . .
F14D C144 F14E 110.3(11) . .
F14D C144 F14F 110.2(9) . .
F14E C144 F14F 105.5(10) . .
F14D C144 C141 113.6(10) . .
F14E C144 C141 109.3(8) . .
F14F C144 C141 107.6(10) . .
O21 C211 C212 112.7(8) . .
O21 C211 C213 106.6(8) . .
C212 C211 C213 109.1(8) . .
O21 C211 C214 111.7(8) . .
C212 C211 C214 107.9(9) . .
C213 C211 C214 108.7(7) . .
F21C C212 F21B 107.8(10) . .
F21C C212 F21A 107.7(9) . .
F21B C212 F21A 108.2(10) . .
F21C C212 C211 112.3(9) . .
F21B C212 C211 108.2(9) . .
F21A C212 C211 112.4(9) . .
F21E C213 F21F 106.8(8) . .
F21E C213 F21D 109.1(9) . .
F21F C213 F21D 105.1(8) . .
F21E C213 C211 111.9(8) . .
F21F C213 C211 113.2(8) . .
F21D C213 C211 110.3(8) . .
F21I C214 F21G 108.0(10) . .
F21I C214 F21H 107.0(10) . .
F21G C214 F21H 107.8(11) . .
F21I C214 C211 112.2(10) . .
F21G C214 C211 110.1(9) . .
F21H C214 C211 111.5(9) . .
C226 C221 C225 118(3) . .
C226 C221 O22A 119(3) . .
C225 C221 O22A 113(2) . .
O22 C221 C223 113.6(10) . .
O22 C221 C224 114.1(9) . .
C223 C221 C224 110.8(12) . .
O22 C221 C222 104.3(10) . .
C223 C221 C222 108.0(9) . .
C224 C221 C222 105.4(13) . .
C226 C221 C227 109(3) . .
C225 C221 C227 106(2) . .
O22A C221 C227 86.7(19) . .
F22C C222 F22B 107.0(15) . .
F22C C222 F22A 107.7(15) . .
F22B C222 F22A 106.1(14) . .
F22C C222 C221 112.5(13) . .
F22B C222 C221 112.6(13) . .
F22A C222 C221 110.5(13) . .
F22E C223 F22D 106.7(12) . .
F22E C223 F22F 106.0(13) . .
F22D C223 F22F 109.5(12) . .
F22E C223 C221 116.0(12) . .
F22D C223 C221 110.2(13) . .
F22F C223 C221 108.3(11) . .
F22H C224 F22G 107.7(15) . .
F22H C224 F22I 109.7(16) . .
F22G C224 F22I 106.1(14) . .
F22H C224 C221 108.6(13) . .
F22G C224 C221 110.9(14) . .
F22I C224 C221 113.7(15) . .
F22S C225 F22T 108(4) . .
F22S C225 F22R 106(3) . .
F22T C225 F22R 115(4) . .
F22S C225 C221 104(3) . .
F22T C225 C221 119(3) . .
F22R C225 C221 104(3) . .
F22N C226 C221 114(4) . .
F22N C226 F22P 121(4) . .
C221 C226 F22P 111(4) . .
F22N C226 F22O 105(4) . .
C221 C226 F22O 108(4) . .
F22P C226 F22O 95(4) . .
F22F C227 F22U 119(3) . .
F22F C227 F22E 112(3) . .
F22U C227 F22E 100(3) . .
F22F C227 C221 110(3) . .
F22U C227 C221 115(3) . .
F22E C227 C221 98(2) . .
O23 C231 C234 107.1(10) . .
O23 C231 C236 104.4(11) . .
O23 C231 C232 110.5(12) . .
C234 C231 C232 120(2) . .
O23 C231 C233 107.4(11) . .
C234 C231 C233 108.9(16) . .
C232 C231 C233 102(2) . .
O23 C231 C237 107.2(11) . .
C236 C231 C237 106.5(14) . .
O23 C231 C235 135.0(19) . .
C236 C231 C235 104.3(19) . .
C237 C231 C235 97(2) . .
F23B C232 F23C 116.6(18) . .
F23B C232 C231 118(2) . .
F23C C232 C231 116(2) . .
F23B C232 F23A 103(3) . .
F23C C232 F23A 99(3) . .
C231 C232 F23A 99.7(19) . .
F23T C233 F23F 118(3) . .
F23T C233 F23D 110(2) . .
F23F C233 F23D 115(2) . .
F23T C233 C231 101(2) . .
F23F C233 C231 107.3(16) . .
F23D C233 C231 104.3(17) . .
F23G C234 F23H 108.0(19) . .
F23G C234 F23I 106(2) . .
F23H C234 F23I 111(2) . .
F23G C234 C231 113.1(18) . .
F23H C234 C231 111(2) . .
F23I C234 C231 107.8(16) . .
F23K C235 F23O 117(5) . .
F23K C235 F23P 112(4) . .
F23O C235 F23P 97(4) . .
F23K C235 C231 116(4) . .
F23O C235 C231 110(4) . .
F23P C235 C231 101(4) . .
F23L C236 F23N 108(3) . .
F23L C236 C231 119(2) . .
F23N C236 C231 102(2) . .
F23L C236 F23E 103(2) . .
F23N C236 F23E 116(3) . .
C231 C236 F23E 110.4(18) . .
F23M C237 F23R 88(3) . .
F23M C237 F23S 113(3) . .
F23R C237 F23S 105(3) . .
F23M C237 C231 118(3) . .
F23R C237 C231 114(2) . .
F23S C237 C231 115(2) . .
C237 F23M F23R 46(2) . .
C237 F23R F23M 46(2) . .
O24 C241 C242 109.6(10) . .
O24 C241 C246 120.4(16) . .
O24 C241 C243 114.7(8) . .
C242 C241 C243 114.2(11) . .
O24 C241 C245 112.7(13) . .
C246 C241 C245 107(2) . .
O24 C241 C247 98(2) . .
C246 C241 C247 116(3) . .
C245 C241 C247 101(2) . .
O24 C241 C244 104.3(9) . .
C242 C241 C244 106.9(13) . .
C243 C241 C244 106.3(10) . .
F24B C242 F24A 107.1(19) . .
F24B C242 F24O 111.7(15) . .
F24A C242 F24O 106.6(19) . .
F24B C242 C241 110.8(17) . .
F24A C242 C241 110.4(13) . .
F24O C242 C241 110.2(16) . .
F24E C243 F24F 117.4(14) . .
F24E C243 F24D 99.7(13) . .
F24F C243 F24D 108.4(12) . .
F24E C243 C241 109.1(11) . .
F24F C243 C241 112.8(11) . .
F24D C243 C241 108.4(12) . .
F24G C244 F24H 107.8(14) . .
F24G C244 F24I 110.9(18) . .
F24H C244 F24I 108.8(13) . .
F24G C244 C241 111.3(11) . .
F24H C244 C241 110.3(15) . .
F24I C244 C241 107.7(12) . .
F24P C245 F24X 119(3) . .
F24P C245 C241 110(3) . .
F24X C245 C241 113(2) . .
F24P C245 F24C 115(4) . .
F24X C245 F24C 107(3) . .
C241 C245 F24C 90(2) . .
F24U C246 F24F 97(3) . .
F24U C246 F24V 120(4) . .
F24F C246 F24V 104(3) . .
F24U C246 C241 114(3) . .
F24F C246 C241 114(3) . .
F24V C246 C241 107(3) . .
F24R C247 F24K 124(5) . .
F24R C247 F24T 87(5) . .
F24K C247 F24T 97(4) . .
F24R C247 C241 113(4) . .
F24K C247 C241 119(4) . .
F24T C247 C241 107(4) . .
C247 F24T F24R 43(3) . .
C247 F24R F24T 50(3) . .
Cl1 C1S Cl2 112.9(8) . .
Cl1 C1S H1SA 109.0 . .
Cl2 C1S H1SA 109.0 . .
Cl1 C1S H1SB 109.0 . .
Cl2 C1S H1SB 109.0 . .
H1SA C1S H1SB 107.8 . .
Cl22 C2S Cl23 34.6(5) . .
Cl22 C2S H2SA 87.9 . .
Cl21 C2S H2SA 107.0 . .
Cl23 C2S H2SA 106.5 . .
Cl22 C2S H2SB 141.9 . .
Cl21 C2S H2SB 107.5 . .
Cl23 C2S H2SB 107.7 . .
H2SA C2S H2SB 105.3 . .
Cl23 Cl22 C2S 74.4(8) . .
Cl22 Cl23 C2S 70.9(8) . .

loop_
_geom_bond_atom_site_label_1
_geom_bond_atom_site_label_2
_geom_bond_distance
_geom_bond_site_symmetry_2
Ag1 N22 2.324(6) .
Ag1 N11 2.332(6) .
Ag1 P22 2.3864(17) .
Ag1 P11 2.5417(19) .
Ag2 N21 2.310(5) 3
Ag2 N12 2.343(6) 4_544
Ag2 P12 2.4224(17) .
Ag2 P21 2.5488(19) .
Mo11 C1 1.999(8) .
Mo11 C2 2.013(9) .
Mo11 C14 2.282(9) .
Mo11 C13 2.303(9) .
Mo11 C15 2.312(9) .
Mo11 C12 2.351(8) .
Mo11 C11 2.370(8) .
Mo11 P12 2.4837(18) .
Mo11 P11 2.4845(18) .
Mo11 Mo12 3.0921(7) .
Mo12 C3 1.999(9) .
Mo12 C4 2.002(7) .
Mo12 C19 2.291(8) .
Mo12 C18 2.308(8) .
Mo12 C20 2.331(8) .
Mo12 C17 2.340(9) .
Mo12 C16 2.352(8) .
Mo12 P12 2.4438(18) .
Mo12 P11 2.5125(19) .
Mo21 C5 1.980(8) .
Mo21 C6 1.987(9) .
Mo21 C25 2.292(8) .
Mo21 C21 2.302(7) .
Mo21 C24 2.331(8) .
Mo21 C22 2.352(7) .
Mo21 C23 2.369(8) .
Mo21 P21 2.4694(18) .
Mo21 P22 2.5175(17) .
Mo21 Mo22 3.0478(7) .
Mo22 C7 1.994(8) .
Mo22 C8 2.014(8) .
Mo22 C26 2.293(9) .
Mo22 C30 2.308(9) .
Mo22 C27 2.310(8) .
Mo22 C28 2.341(8) .
Mo22 C29 2.354(9) .
Mo22 P22 2.4117(17) .
Mo22 P21 2.5418(18) .
P11 P12 2.088(2) .
P21 P22 2.087(2) .
C1 O1 1.136(11) .
C2 O2 1.124(12) .
C3 O3 1.145(11) .
C4 O4 1.126(10) .
C5 O5 1.152(10) .
C6 O6 1.142(12) .
C7 O7 1.152(11) .
C8 O8 1.134(10) .
C11 C15 1.407(14) .
C11 C12 1.414(13) .
C11 H11A 1.0000 .
C12 C13 1.407(14) .
C12 H12A 1.0000 .
C13 C14 1.417(18) .
C13 H13A 1.0000 .
C14 C15 1.416(15) .
C14 H14A 1.0000 .
C15 H15A 1.0000 .
C16 C20 1.410(14) .
C16 C17 1.420(17) .
C16 H16A 1.0000 .
C17 C18 1.418(16) .
C17 H17A 1.0000 .
C18 C19 1.420(15) .
C18 H18A 1.0000 .
C19 C20 1.419(15) .
C19 H19A 1.0000 .
C20 H20A 1.0000 .
C21 C22 1.402(13) .
C21 C25 1.427(14) .
C21 H21A 1.0000 .
C22 C23 1.416(13) .
C22 H22A 1.0000 .
C23 C24 1.421(12) .
C23 H23A 1.0000 .
C24 C25 1.398(14) .
C24 H24A 1.0000 .
C25 H25A 1.0000 .
C26 C30 1.403(15) .
C26 C27 1.423(14) .
C26 H26A 1.0000 .
C27 C28 1.411(14) .
C27 H27A 1.0000 .
C28 C29 1.415(12) .
C28 H28A 1.0000 .
C29 C30 1.409(14) .
C29 H29A 1.0000 .
C30 H30A 1.0000 .
N11 C415 1.334(10) .
N11 C411 1.339(12) .
N12 C420 1.320(11) .
N12 C418 1.331(11) .
N12 Ag2 2.343(6) 4
N21 C311 1.320(11) .
N21 C315 1.334(10) .
N21 Ag2 2.310(5) 3_455
N22 C320 1.332(10) .
N22 C318 1.346(10) .
C311 C312 1.392(11) .
C311 H31A 0.9500 .
C312 C313 1.386(11) .
C312 H31B 0.9500 .
C313 C314 1.376(10) .
C313 C316 1.488(10) .
C314 C315 1.397(10) .
C314 H31C 0.9500 .
C315 H31D 0.9500 .
C316 C317 1.376(11) .
C316 C319 1.381(11) .
C317 C318 1.384(10) .
C317 H31E 0.9500 .
C318 H31F 0.9500 .
C319 C320 1.391(10) .
C319 H31G 0.9500 .
C320 H32A 0.9500 .
C411 C412 1.379(11) .
C411 H41A 0.9500 .
C412 C413 1.394(11) .
C412 H41B 0.9500 .
C413 C414 1.393(11) .
C413 C416 1.479(9) .
C414 C415 1.388(10) .
C414 H41C 0.9500 .
C415 H41D 0.9500 .
C416 C419 1.375(11) .
C416 C417 1.398(11) .
C417 C418 1.378(11) .
C417 H41E 0.9500 .
C418 H41F 0.9500 .
C419 C420 1.401(11) .
C419 H41G 0.9500 .
C420 H42A 0.9500 .
Al1 O13 1.725(6) .
Al1 O12 1.727(6) .
Al1 O11 1.727(6) .
Al1 O14 1.728(6) .
Al2 O23 1.681(7) .
Al2 O24 1.698(6) .
Al2 O22A 1.71(3) .
Al2 O21 1.719(7) .
Al2 O22 1.749(8) .
O11 C111 1.348(9) .
O12 C121 1.342(10) .
O13 C131 1.346(9) .
O14 C141 1.345(9) .
O21 C211 1.326(11) .
O22 C221 1.340(13) .
O22A C221 1.46(3) .
O23 C231 1.347(12) .
O24 C241 1.345(10) .
C111 C114 1.517(14) .
C111 C113 1.549(13) .
C111 C112 1.565(14) .
C112 F11C 1.293(14) .
C112 F11B 1.343(14) .
C112 F11A 1.347(14) .
C113 F11I 1.331(17) .
C113 F11G 1.343(15) .
C113 F11H 1.354(14) .
C114 F11F 1.330(11) .
C114 F11E 1.343(13) .
C114 F11D 1.362(13) .
C121 C122 1.548(19) .
C121 C126 1.55(4) .
C121 C123 1.558(18) .
C121 C124 1.560(18) .
C121 C127 1.57(4) .
C121 C125 1.64(4) .
C122 F12E 1.29(2) .
C122 F12D 1.35(2) .
C122 F12F 1.376(17) .
C123 F12G 1.30(2) .
C123 F12I 1.322(19) .
C123 F12H 1.36(3) .
C124 F12A 1.32(2) .
C124 F12C 1.33(3) .
C124 F12B 1.363(19) .
C125 F12N 1.20(5) .
C125 F12E 1.31(4) .
C125 F12F 1.48(4) .
C126 F12M 1.20(5) .
C126 F12K 1.32(4) .
C126 F12I 1.35(4) .
C127 F12L 1.26(5) .
C127 F12B 1.40(4) .
C127 F12A 1.41(4) .
C131 C132 1.538(13) .
C131 C134 1.549(13) .
C131 C133 1.553(13) .
C132 F13F 1.315(16) .
C132 F13E 1.337(13) .
C132 F13D 1.345(13) .
C133 F13G 1.313(12) .
C133 F13I 1.337(13) .
C133 F13K 1.340(12) .
C134 F13B 1.266(18) .
C134 F13A 1.337(14) .
C134 F13H 1.43(2) .
C141 C142 1.551(14) .
C141 C143 1.557(14) .
C141 C144 1.561(13) .
C142 F14B 1.285(15) .
C142 F14C 1.357(14) .
C142 F14A 1.356(18) .
C143 F14H 1.290(17) .
C143 F14I 1.333(14) .
C143 F14G 1.417(18) .
C144 F14D 1.307(14) .
C144 F14E 1.331(14) .
C144 F14F 1.374(17) .
C211 C212 1.561(15) .
C211 C213 1.562(12) .
C211 C214 1.565(14) .
C212 F21C 1.314(13) .
C212 F21B 1.332(14) .
C212 F21A 1.333(13) .
C213 F21E 1.310(13) .
C213 F21F 1.337(12) .
C213 F21D 1.338(11) .
C214 F21I 1.284(15) .
C214 F21G 1.322(12) .
C214 F21H 1.367(17) .
C221 C226 1.38(5) .
C221 C225 1.44(4) .
C221 C223 1.523(17) .
C221 C224 1.53(2) .
C221 C222 1.608(19) .
C221 C227 1.72(4) .
F22F C227 1.13(4) .
F22F C223 1.386(16) .
F22E C223 1.305(19) .
F22E C227 1.45(4) .
C222 F22C 1.328(19) .
C222 F22B 1.345(18) .
C222 F22A 1.37(2) .
C223 F22D 1.35(2) .
C224 F22H 1.33(2) .
C224 F22G 1.35(2) .
C224 F22I 1.353(18) .
C225 F22S 1.31(5) .
C225 F22T 1.32(5) .
C225 F22R 1.37(5) .
C226 F22N 1.20(6) .
C226 F22P 1.43(6) .
C226 F22O 1.61(6) .
C227 F22U 1.34(5) .
C231 C234 1.47(3) .
C231 C236 1.47(2) .
C231 C232 1.49(3) .
C231 C233 1.62(2) .
C231 C237 1.68(3) .
C231 C235 1.71(6) .
C232 F23B 1.25(2) .
C232 F23C 1.28(2) .
C232 F23A 1.57(5) .
C233 F23T 1.28(4) .
C233 F23F 1.34(3) .
C233 F23D 1.42(2) .
C234 F23G 1.33(3) .
C234 F23H 1.40(4) .
C234 F23I 1.45(3) .
C235 F23K 1.23(6) .
C235 F23O 1.25(6) .
C235 F23P 1.41(6) .
C236 F23L 1.25(3) .
C236 F23N 1.40(5) .
C236 F23E 1.49(3) .
C237 F23M 1.15(4) .
C237 F23R 1.16(3) .
C237 F23S 1.29(4) .
F23M F23R 1.60(5) .
C241 C242 1.507(19) .
C241 C246 1.53(4) .
C241 C243 1.541(16) .
C241 C245 1.54(3) .
C241 C247 1.61(6) .
C241 C244 1.638(19) .
F24F C246 1.32(4) .
F24F C243 1.318(15) .
C242 F24B 1.34(3) .
C242 F24A 1.36(2) .
C242 F24O 1.44(3) .
C243 F24E 1.29(2) .
C243 F24D 1.354(19) .
C244 F24G 1.28(2) .
C244 F24H 1.33(2) .
C244 F24I 1.35(2) .
C245 F24P 1.18(5) .
C245 F24X 1.31(4) .
C245 F24C 1.67(6) .
C246 F24U 1.29(5) .
C246 F24V 1.43(6) .
C247 F24R 1.21(6) .
C247 F24K 1.27(6) .
C247 F24T 1.36(7) .
F24T F24R 1.77(6) .
C1S Cl1 1.710(17) .
C1S Cl2 1.790(15) .
C1S H1SA 0.9900 .
C1S H1SB 0.9900 .
C2S Cl22 1.755(13) .
C2S Cl21 1.757(15) .
C2S Cl23 1.788(15) .
C2S H2SA 0.9756 .
C2S H2SB 0.9634 .
Cl22 Cl23 1.055(14) .

loop_
_exptl_oxdiff_crystal_face_indexfrac_h
_exptl_oxdiff_crystal_face_indexfrac_k
_exptl_oxdiff_crystal_face_indexfrac_l
_exptl_oxdiff_crystal_face_x
_exptl_oxdiff_crystal_face_y
_exptl_oxdiff_crystal_face_z
0.0118 0.0112 9.9957 0.1389 0.9624 0.0091
-0.9987 -0.9994 1.0001 -0.0655 0.1078 0.0061
-2.0118 -3.0127 -9.9942 -0.3392 -0.9338 0.0441
-0.9999 -1.0005 0.0006 -0.0794 0.0115 0.0052
0.9999 1.0005 -0.0006 0.0794 -0.0115 -0.0052
-12.9920 12.0079 0.9993 0.0174 0.1057 -1.0006
12.9920 -12.0079 -0.9993 -0.0174 -0.1057 1.0006
